data_4318850
loop_
_publ_author_name
'Shiho Hatemata'
'Hiroyasu Sugiyama'
'Saori Sasaki'
'Kazuko Matsumoto'

_publ_section_title
;
 Elimination of HX (X = Cl, Br) from Haloalkenes on the Ru2Q2 (Q = S, Se)
 Core Complex
;
_journal_name_full 'Inorganic Chemistry'
_journal_page_first 6006
_journal_page_last 6012
_journal_paper_doi 10.1021/ic020499t
_journal_volume 41
_journal_year 2002
_chemical_formula_sum 'C72 H136 F24 N12 O48 P8 Ru4 S8 Se4'
_chemical_formula_weight 3618.29
_chemical_name_systematic
;
  ?
;
_space_group_IT_number 2
_symmetry_cell_setting triclinic
_symmetry_space_group_name_Hall '-P 1'
_symmetry_space_group_name_H-M 'P -1'
_atom_sites_solution_hydrogens geom
_atom_sites_solution_primary direct
_atom_sites_solution_secondary difmap
_audit_creation_method SHELXL-97
_cell_angle_alpha 74.749(4)
_cell_angle_beta 82.206(5)
_cell_angle_gamma 89.915(5)
_cell_formula_units_Z 4
_cell_length_a 12.711(3)
_cell_length_b 22.497(6)
_cell_length_c 25.779(6)
_cell_measurement_temperature 124(2)
_cell_volume 7042(3)
_computing_structure_refinement 'SHELXL-97 (Sheldrick, 1997)'
_computing_structure_solution 'SHELXS-97 (Sheldrick, 1990)'
_diffrn_ambient_temperature 124(2)
_diffrn_measured_fraction_theta_full 0.868
_diffrn_measured_fraction_theta_max 0.868
_diffrn_radiation_monochromator graphite
_diffrn_radiation_source 'fine-focus sealed tube'
_diffrn_radiation_type MoK\a
_diffrn_radiation_wavelength 0.71073
_diffrn_reflns_av_R_equivalents 0.0380
_diffrn_reflns_av_sigmaI/netI 0.1336
_diffrn_reflns_limit_h_max 12
_diffrn_reflns_limit_h_min -16
_diffrn_reflns_limit_k_max 29
_diffrn_reflns_limit_k_min -29
_diffrn_reflns_limit_l_max 33
_diffrn_reflns_limit_l_min -29
_diffrn_reflns_number 46225
_diffrn_reflns_theta_full 28.98
_diffrn_reflns_theta_max 28.98
_diffrn_reflns_theta_min 0.94
_exptl_absorpt_coefficient_mu 3.549
_exptl_crystal_density_diffrn 3.413
_exptl_crystal_density_method 'not measured'
_exptl_crystal_F_000 7248
_refine_diff_density_max 1.609
_refine_diff_density_min -3.430
_refine_diff_density_rms 0.172
_refine_ls_extinction_method none
_refine_ls_goodness_of_fit_ref 0.956
_refine_ls_hydrogen_treatment mixed
_refine_ls_matrix_type full
_refine_ls_number_parameters 1482
_refine_ls_number_reflns 32438
_refine_ls_number_restraints 0
_refine_ls_restrained_S_all 0.956
_refine_ls_R_factor_all 0.1835
_refine_ls_R_factor_gt 0.0868
_refine_ls_shift/su_max 14.318
_refine_ls_shift/su_mean 0.282
_refine_ls_structure_factor_coef Fsqd
_refine_ls_weighting_details 'calc w=1/[\s^2^(Fo^2^)+(0.1690P)^2^+0.0000P] where P=(Fo^2^+2Fc^2^)/3'
_refine_ls_weighting_scheme calc
_refine_ls_wR_factor_gt 0.2450
_refine_ls_wR_factor_ref 0.2988
_reflns_number_gt 14223
_reflns_number_total 32438
_reflns_threshold_expression >2sigma(I)
_cod_data_source_file ic020499t_4.cif
_cod_data_source_block sevh
_cod_database_code 4318850

loop_
_symmetry_equiv_pos_as_xyz
'x, y, z'
'-x, -y, -z'

loop_
_atom_site_label
_atom_site_type_symbol
_atom_site_fract_x
_atom_site_fract_y
_atom_site_fract_z
_atom_site_U_iso_or_equiv
_atom_site_adp_type
_atom_site_occupancy
_atom_site_symmetry_multiplicity
_atom_site_calc_flag
_atom_site_refinement_flags
_atom_site_disorder_assembly
_atom_site_disorder_group
C1 C 0.2928(8) 0.2767(4) 0.2993(4) 0.061(3) Uani 1 1 d . . .
H1A H 0.2317 0.2740 0.2799 0.073 Uiso 1 1 calc R . .
H1B H 0.3184 0.2346 0.3127 0.073 Uiso 1 1 calc R . .
C2 C 0.2578(8) 0.3032(5) 0.3470(4) 0.057(3) Uani 1 1 d . . .
H2A H 0.3138 0.2966 0.3709 0.069 Uiso 1 1 calc R . .
H2B H 0.1927 0.2803 0.3683 0.069 Uiso 1 1 calc R . .
C3 C 0.2357(7) 0.3708(4) 0.3311(4) 0.051(2) Uani 1 1 d . . .
C4 C 0.1942(8) 0.3922(5) 0.3815(4) 0.066(3) Uani 1 1 d . . .
H4A H 0.2532 0.3908 0.4032 0.079 Uiso 1 1 calc R . .
H4B H 0.1382 0.3621 0.4038 0.079 Uiso 1 1 calc R . .
C5 C 0.1484(9) 0.4571(5) 0.3717(5) 0.074(3) Uani 1 1 d . . .
H5A H 0.1156 0.4636 0.4068 0.089 Uiso 1 1 calc R . .
H5B H 0.2066 0.4885 0.3561 0.089 Uiso 1 1 calc R . .
C6 C 0.0659(9) 0.4648(6) 0.3335(5) 0.091(4) Uani 1 1 d . . .
H6A H 0.0043 0.4362 0.3503 0.109 Uiso 1 1 calc R . .
H6B H 0.0405 0.5075 0.3258 0.109 Uiso 1 1 calc R . .
C7 C 0.1153(9) 0.4513(5) 0.2814(5) 0.079(4) Uani 1 1 d . . .
H7A H 0.0617 0.4561 0.2562 0.095 Uiso 1 1 calc R . .
H7B H 0.1747 0.4815 0.2639 0.095 Uiso 1 1 calc R . .
C8 C 0.1566(8) 0.3866(5) 0.2916(4) 0.064(3) Uani 1 1 d . . .
H8A H 0.1899 0.3805 0.2565 0.077 Uiso 1 1 calc R . .
H8B H 0.0952 0.3570 0.3051 0.077 Uiso 1 1 calc R . .
C9 C 0.5774(11) 0.1923(7) 0.1450(8) 0.133(7) Uani 1 1 d . . .
H9A H 0.5392 0.1543 0.1453 0.200 Uiso 1 1 calc R . .
H9B H 0.6388 0.1818 0.1645 0.200 Uiso 1 1 calc R . .
H9C H 0.6019 0.2153 0.1073 0.200 Uiso 1 1 calc R . .
C10 C 0.2778(11) 0.2125(7) 0.0980(6) 0.115(5) Uani 1 1 d . . .
H10A H 0.2246 0.2100 0.1298 0.172 Uiso 1 1 calc R . .
H10B H 0.2776 0.1732 0.0882 0.172 Uiso 1 1 calc R . .
H10C H 0.2607 0.2457 0.0675 0.172 Uiso 1 1 calc R . .
C11 C 0.3226(12) 0.1410(5) 0.2296(5) 0.102(5) Uani 1 1 d . . .
H11A H 0.3635 0.1255 0.2012 0.152 Uiso 1 1 calc R . .
H11B H 0.2509 0.1220 0.2383 0.152 Uiso 1 1 calc R . .
H11C H 0.3579 0.1307 0.2622 0.152 Uiso 1 1 calc R . .
C12 C 0.601(2) 0.3503(10) 0.0269(7) 0.219(12) Uani 1 1 d . . .
H12A H 0.5379 0.3387 0.0134 0.329 Uiso 1 1 calc R . .
H12B H 0.6606 0.3254 0.0176 0.329 Uiso 1 1 calc R . .
H12C H 0.6196 0.3940 0.0100 0.329 Uiso 1 1 calc R . .
C13 C 0.7230(10) 0.3650(9) 0.1510(8) 0.170(7) Uani 1 1 d . . .
H13A H 0.7497 0.3942 0.1162 0.255 Uiso 1 1 calc R . .
H13B H 0.7426 0.3232 0.1499 0.255 Uiso 1 1 calc R . .
H13C H 0.7541 0.3760 0.1801 0.255 Uiso 1 1 calc R . .
C14 C 0.609(4) 0.4825(11) 0.0536(13) 0.45(3) Uani 1 1 d . . .
H14A H 0.6814 0.4734 0.0620 0.671 Uiso 1 1 calc R . .
H14B H 0.5941 0.5252 0.0538 0.671 Uiso 1 1 calc R . .
H14C H 0.6034 0.4770 0.0176 0.671 Uiso 1 1 calc R . .
C15 C 0.3135(13) 0.5154(7) 0.4485(7) 0.133(6) Uani 1 1 d . . .
H15A H 0.3625 0.5443 0.4566 0.199 Uiso 1 1 calc R . .
H15B H 0.2745 0.4900 0.4825 0.199 Uiso 1 1 calc R . .
H15C H 0.2631 0.5386 0.4260 0.199 Uiso 1 1 calc R . .
C16 C 0.5874(13) 0.5511(9) 0.4153(8) 0.178(8) Uani 1 1 d . . .
H16A H 0.5676 0.5202 0.4501 0.267 Uiso 1 1 calc R . .
H16B H 0.5754 0.5924 0.4203 0.267 Uiso 1 1 calc R . .
H16C H 0.6626 0.5477 0.4022 0.267 Uiso 1 1 calc R . .
C17 C 0.3976(19) 0.6007(8) 0.3025(9) 0.213(11) Uani 1 1 d . . .
H17A H 0.3429 0.6173 0.3249 0.319 Uiso 1 1 calc R . .
H17B H 0.3791 0.6080 0.2657 0.319 Uiso 1 1 calc R . .
H17C H 0.4664 0.6212 0.3009 0.319 Uiso 1 1 calc R . .
C18 C 0.8025(11) 0.4053(8) 0.2749(6) 0.123(6) Uani 1 1 d . . .
H18A H 0.8626 0.4350 0.2675 0.185 Uiso 1 1 calc R . .
H18B H 0.8244 0.3698 0.2613 0.185 Uiso 1 1 calc R . .
H18C H 0.7794 0.3915 0.3141 0.185 Uiso 1 1 calc R . .
C19 C 0.6129(11) 0.5336(7) 0.1770(5) 0.114(6) Uani 1 1 d . . .
H19A H 0.6018 0.5772 0.1752 0.171 Uiso 1 1 calc R . .
H19B H 0.5793 0.5226 0.1486 0.171 Uiso 1 1 calc R . .
H19C H 0.6892 0.5267 0.1714 0.171 Uiso 1 1 calc R . .
C20 C 0.7664(15) 0.5570(8) 0.2667(7) 0.159(8) Uani 1 1 d . . .
H20A H 0.7936 0.5452 0.2335 0.239 Uiso 1 1 calc R . .
H20B H 0.8230 0.5544 0.2894 0.239 Uiso 1 1 calc R . .
H20C H 0.7422 0.5994 0.2570 0.239 Uiso 1 1 calc R . .
C21 C 0.2747(10) 0.3756(6) 0.0415(5) 0.079(4) Uani 1 1 d . . .
C22 C 0.2250(12) 0.3796(9) -0.0062(6) 0.143(7) Uani 1 1 d . . .
H22A H 0.2784 0.3749 -0.0359 0.214 Uiso 1 1 calc R . .
H22B H 0.1928 0.4199 -0.0169 0.214 Uiso 1 1 calc R . .
H22C H 0.1698 0.3469 0.0016 0.214 Uiso 1 1 calc R . .
C23 C 0.3138(9) 0.4918(5) 0.1535(5) 0.073(3) Uani 1 1 d . . .
C24 C 0.2971(12) 0.5574(5) 0.1564(7) 0.121(6) Uani 1 1 d . . .
H24A H 0.2224 0.5620 0.1698 0.182 Uiso 1 1 calc R . .
H24B H 0.3160 0.5856 0.1202 0.182 Uiso 1 1 calc R . .
H24C H 0.3422 0.5672 0.1813 0.182 Uiso 1 1 calc R . .
C25 C 0.1097(8) 0.3137(5) 0.1929(4) 0.057(3) Uani 1 1 d . . .
C26 C -0.0021(9) 0.2983(7) 0.2072(6) 0.111(5) Uani 1 1 d . . .
H26A H -0.0190 0.2626 0.1943 0.166 Uiso 1 1 calc R . .
H26B H -0.0426 0.3335 0.1904 0.166 Uiso 1 1 calc R . .
H26C H -0.0207 0.2882 0.2468 0.166 Uiso 1 1 calc R . .
C27 C 0.7129(9) 0.4073(5) 0.4137(4) 0.064(3) Uani 1 1 d . . .
C28 C 0.8062(9) 0.4083(6) 0.4421(5) 0.081(4) Uani 1 1 d . . .
H28A H 0.8387 0.4500 0.4312 0.122 Uiso 1 1 calc R . .
H28B H 0.8581 0.3793 0.4325 0.122 Uiso 1 1 calc R . .
H28C H 0.7836 0.3963 0.4815 0.122 Uiso 1 1 calc R . .
C29 C 0.6057(8) 0.2820(5) 0.3235(5) 0.065(3) Uani 1 1 d . . .
C30 C 0.6374(10) 0.2269(5) 0.3062(7) 0.109(5) Uani 1 1 d . . .
H30A H 0.6289 0.2332 0.2679 0.163 Uiso 1 1 calc R . .
H30B H 0.5925 0.1915 0.3284 0.163 Uiso 1 1 calc R . .
H30C H 0.7119 0.2191 0.3108 0.163 Uiso 1 1 calc R . .
C31 C 0.4111(8) 0.3169(5) 0.4628(4) 0.062(3) Uani 1 1 d . . .
C32 C 0.3711(11) 0.2751(6) 0.5145(5) 0.105(5) Uani 1 1 d . . .
H32A H 0.3288 0.2977 0.5372 0.157 Uiso 1 1 calc R . .
H32B H 0.4308 0.2566 0.5326 0.157 Uiso 1 1 calc R . .
H32C H 0.3264 0.2425 0.5088 0.157 Uiso 1 1 calc R . .
C33 C -0.0483(8) 0.2187(5) 0.7077(4) 0.068(3) Uani 1 1 d . . .
H33A H -0.1194 0.2213 0.7279 0.082 Uiso 1 1 calc R . .
H33B H -0.0174 0.2610 0.6920 0.082 Uiso 1 1 calc R . .
C34 C -0.0582(9) 0.1873(6) 0.6617(5) 0.081(4) Uani 1 1 d . . .
H34A H -0.1144 0.2076 0.6409 0.097 Uiso 1 1 calc R . .
H34B H 0.0095 0.1945 0.6366 0.097 Uiso 1 1 calc R . .
C35 C -0.0836(7) 0.1197(6) 0.6797(4) 0.077(3) Uani 1 1 d . . .
C36 C -0.0929(9) 0.0944(7) 0.6312(5) 0.116(5) Uani 1 1 d . . .
H36A H -0.1061 0.1301 0.6012 0.139 Uiso 1 1 calc R . .
H36B H -0.0218 0.0799 0.6204 0.139 Uiso 1 1 calc R . .
C37 C -0.1590(15) 0.0520(11) 0.6318(8) 0.292(10) Uani 1 1 d . . .
H37A H -0.1215 0.0127 0.6386 0.351 Uiso 1 1 calc R . .
H37B H -0.1797 0.0600 0.5950 0.351 Uiso 1 1 calc R . .
C38 C -0.2653(12) 0.0419(8) 0.6741(6) 0.147(6) Uani 1 1 d . . .
H38A H -0.3200 0.0698 0.6586 0.176 Uiso 1 1 calc R . .
H38B H -0.2929 -0.0011 0.6819 0.176 Uiso 1 1 calc R . .
C39 C -0.2411(14) 0.0555(10) 0.7265(7) 0.219(8) Uani 1 1 d . . .
H39A H -0.3095 0.0603 0.7481 0.263 Uiso 1 1 calc R . .
H39B H -0.2077 0.0189 0.7476 0.263 Uiso 1 1 calc R . .
C40 C -0.1826(9) 0.1017(7) 0.7219(5) 0.106(5) Uani 1 1 d . . .
H40A H -0.1591 0.0970 0.7578 0.127 Uiso 1 1 calc R . .
H40B H -0.2287 0.1377 0.7160 0.127 Uiso 1 1 calc R . .
C41 C -0.1645(11) 0.2910(6) 0.9066(6) 0.110(5) Uani 1 1 d . . .
H41A H -0.2095 0.2766 0.8840 0.165 Uiso 1 1 calc R . .
H41B H -0.1707 0.3355 0.9010 0.165 Uiso 1 1 calc R . .
H41C H -0.1875 0.2699 0.9449 0.165 Uiso 1 1 calc R . .
C42 C 0.1533(11) 0.3104(6) 0.8626(7) 0.132(6) Uani 1 1 d . . .
H42A H 0.1410 0.3539 0.8464 0.198 Uiso 1 1 calc R . .
H42B H 0.2299 0.3037 0.8590 0.198 Uiso 1 1 calc R . .
H42C H 0.1237 0.2992 0.9012 0.198 Uiso 1 1 calc R . .
C43 C -0.0456(12) 0.3575(5) 0.7699(5) 0.100(5) Uani 1 1 d . . .
H43A H -0.1076 0.3753 0.7535 0.151 Uiso 1 1 calc R . .
H43B H 0.0172 0.3653 0.7421 0.151 Uiso 1 1 calc R . .
H43C H -0.0338 0.3764 0.7989 0.151 Uiso 1 1 calc R . .
C44 C 0.3101(10) 0.1407(10) 0.8539(8) 0.199(10) Uani 1 1 d . . .
H44A H 0.3277 0.1838 0.8514 0.299 Uiso 1 1 calc R . .
H44B H 0.3574 0.1271 0.8262 0.299 Uiso 1 1 calc R . .
H44C H 0.3192 0.1150 0.8900 0.299 Uiso 1 1 calc R . .
C45 C 0.158(3) 0.0194(14) 0.9594(16) 0.64(2) Uani 1 1 d . . .
H45A H 0.2219 0.0427 0.9614 0.958 Uiso 1 1 calc R . .
H45B H 0.1790 -0.0185 0.9494 0.958 Uiso 1 1 calc R . .
H45C H 0.1134 0.0089 0.9949 0.958 Uiso 1 1 calc R . .
C46 C 0.110(2) 0.1535(12) 0.9758(6) 0.267(16) Uani 1 1 d . . .
H46A H 0.0346 0.1406 0.9878 0.401 Uiso 1 1 calc R . .
H46B H 0.1240 0.1917 0.9855 0.401 Uiso 1 1 calc R . .
H46C H 0.1545 0.1211 0.9935 0.401 Uiso 1 1 calc R . .
C47 C 0.3277(11) -0.0377(7) 0.5827(7) 0.144(6) Uani 1 1 d . . .
H47A H 0.2969 -0.0162 0.5503 0.217 Uiso 1 1 calc R . .
H47B H 0.3540 -0.0774 0.5784 0.217 Uiso 1 1 calc R . .
H47C H 0.3867 -0.0125 0.5874 0.217 Uiso 1 1 calc R . .
C48 C 0.0770(16) -0.1057(7) 0.7047(8) 0.175(9) Uani 1 1 d . . .
H48A H 0.1161 -0.1229 0.6768 0.263 Uiso 1 1 calc R . .
H48B H 0.0021 -0.1194 0.7107 0.263 Uiso 1 1 calc R . .
H48C H 0.1073 -0.1199 0.7386 0.263 Uiso 1 1 calc R . .
C49 C 0.0617(11) -0.0339(7) 0.5687(6) 0.125(5) Uani 1 1 d . . .
H49A H 0.0611 -0.0731 0.5966 0.188 Uiso 1 1 calc R . .
H49B H 0.1062 -0.0368 0.5354 0.188 Uiso 1 1 calc R . .
H49C H -0.0109 -0.0246 0.5612 0.188 Uiso 1 1 calc R . .
C50 C 0.4524(10) 0.1005(7) 0.7291(6) 0.133(6) Uani 1 1 d . . .
H50A H 0.5071 0.0697 0.7290 0.200 Uiso 1 1 calc R . .
H50B H 0.4726 0.1297 0.7486 0.200 Uiso 1 1 calc R . .
H50C H 0.4455 0.1227 0.6916 0.200 Uiso 1 1 calc R . .
C51 C 0.2236(13) -0.0335(7) 0.8264(6) 0.122(6) Uani 1 1 d . . .
H51A H 0.2832 -0.0138 0.8368 0.183 Uiso 1 1 calc R . .
H51B H 0.2403 -0.0762 0.8269 0.183 Uiso 1 1 calc R . .
H51C H 0.1595 -0.0332 0.8522 0.183 Uiso 1 1 calc R . .
C52 C 0.4297(16) -0.0526(8) 0.7342(8) 0.175(8) Uani 1 1 d . . .
H52A H 0.3932 -0.0714 0.7709 0.263 Uiso 1 1 calc R . .
H52B H 0.4958 -0.0316 0.7364 0.263 Uiso 1 1 calc R . .
H52C H 0.4461 -0.0846 0.7152 0.263 Uiso 1 1 calc R . .
C53 C -0.1977(10) 0.1298(6) 0.9650(4) 0.079(4) Uani 1 1 d . . .
C54 C -0.2723(11) 0.1205(8) 1.0137(5) 0.119(6) Uani 1 1 d . . .
H54A H -0.2422 0.0933 1.0441 0.179 Uiso 1 1 calc R . .
H54B H -0.3383 0.1015 1.0089 0.179 Uiso 1 1 calc R . .
H54C H -0.2871 0.1603 1.0214 0.179 Uiso 1 1 calc R . .
C55 C -0.0941(9) 0.0066(5) 0.8539(5) 0.072(3) Uani 1 1 d . . .
C56 C -0.1057(13) -0.0557(6) 0.8507(7) 0.128(6) Uani 1 1 d . . .
H56A H -0.1465 -0.0566 0.8212 0.191 Uiso 1 1 calc R . .
H56B H -0.1431 -0.0811 0.8851 0.191 Uiso 1 1 calc R . .
H56C H -0.0353 -0.0721 0.8435 0.191 Uiso 1 1 calc R . .
C57 C -0.2810(8) 0.1840(5) 0.8155(4) 0.061(3) Uani 1 1 d . . .
C58 C -0.3906(9) 0.1982(7) 0.8012(5) 0.102(5) Uani 1 1 d . . .
H58A H -0.3954 0.1916 0.7655 0.154 Uiso 1 1 calc R . .
H58B H -0.4050 0.2413 0.8003 0.154 Uiso 1 1 calc R . .
H58C H -0.4429 0.1710 0.8286 0.154 Uiso 1 1 calc R . .
C59 C 0.4355(8) 0.1009(5) 0.5809(5) 0.068(3) Uani 1 1 d . . .
C60 C 0.5356(10) 0.1082(7) 0.5471(5) 0.110(5) Uani 1 1 d . . .
H60A H 0.5315 0.1403 0.5133 0.165 Uiso 1 1 calc R . .
H60B H 0.5536 0.0692 0.5385 0.165 Uiso 1 1 calc R . .
H60C H 0.5904 0.1202 0.5660 0.165 Uiso 1 1 calc R . .
C61 C 0.2756(8) 0.2194(5) 0.6794(5) 0.064(3) Uani 1 1 d . . .
C62 C 0.2982(11) 0.2753(5) 0.6939(6) 0.106(5) Uani 1 1 d . . .
H62A H 0.2862 0.3110 0.6643 0.158 Uiso 1 1 calc R . .
H62B H 0.3724 0.2763 0.7002 0.158 Uiso 1 1 calc R . .
H62C H 0.2513 0.2766 0.7270 0.158 Uiso 1 1 calc R . .
C63 C 0.1368(9) 0.1787(6) 0.5466(5) 0.076(4) Uani 1 1 d . . .
C64 C 0.1044(13) 0.2202(7) 0.4985(5) 0.128(6) Uani 1 1 d . . .
H64A H 0.0680 0.1964 0.4790 0.191 Uiso 1 1 calc R . .
H64B H 0.1673 0.2418 0.4749 0.191 Uiso 1 1 calc R . .
H64C H 0.0562 0.2502 0.5092 0.191 Uiso 1 1 calc R . .
C65 C 0.820(4) 0.194(2) 0.455(2) 0.35(3) Uiso 1 1 d . . .
C66 C 0.937(3) 0.2817(16) 0.0531(15) 0.261(16) Uiso 1 1 d . . .
C67 C 0.481(3) 0.2298(17) 0.9538(16) 0.289(17) Uiso 1 1 d . . .
C68 C 0.9608(11) 0.4874(6) 0.9250(5) 0.110(4) Uiso 1 1 d . . .
C69 C 0.678(3) 0.2931(17) 0.5740(16) 0.306(17) Uiso 1 1 d . . .
C70 C -0.004(3) 0.3993(19) 0.5450(17) 0.281(18) Uiso 1 1 d . . .
C71 C 0.4001(10) 0.0235(6) 0.0651(5) 0.096(3) Uiso 1 1 d . . .
C72 C 0.254(2) 0.1002(13) 0.4176(11) 0.198(10) Uiso 1 1 d . . .
F1 F 0.8358(18) 0.2032(10) 0.4789(9) 0.272(10) Uiso 1 1 d . . .
F2 F 0.7347(10) 0.2485(6) 0.4327(5) 0.184(5) Uiso 1 1 d . . .
F3 F 0.7743(15) 0.1668(8) 0.4261(8) 0.266(8) Uiso 1 1 d . . .
F4 F 0.9519(11) 0.3165(7) 0.0805(6) 0.204(6) Uiso 1 1 d . . .
F5 F 1.0063(13) 0.2751(7) 0.0185(6) 0.225(6) Uiso 1 1 d . . .
F6 F 0.8498(19) 0.2808(10) 0.0409(9) 0.311(10) Uiso 1 1 d . . .
F7 F 0.4919(12) 0.1872(7) 0.9278(6) 0.214(6) Uiso 1 1 d . . .
F8 F 0.5076(14) 0.2291(8) 0.9902(8) 0.247(8) Uiso 1 1 d . . .
F9 F 0.379(2) 0.2208(12) 0.9633(12) 0.381(14) Uiso 1 1 d . . .
F10 F 0.866(2) 0.5055(11) 0.9271(9) 0.337(11) Uiso 1 1 d . . .
F11 F 0.9516(18) 0.4338(10) 0.9615(9) 0.316(10) Uiso 1 1 d . . .
F12 F 0.996(3) 0.5416(17) 0.9412(16) 0.53(2) Uiso 1 1 d . . .
F13 F 0.6448(15) 0.2947(8) 0.5275(8) 0.261(8) Uiso 1 1 d . . .
F14 F 0.7134(18) 0.3416(10) 0.5783(9) 0.324(10) Uiso 1 1 d . . .
F15 F 0.7707(15) 0.2690(9) 0.5661(8) 0.266(8) Uiso 1 1 d . . .
F16 F -0.022(2) 0.3510(12) 0.5464(10) 0.345(12) Uiso 1 1 d . . .
F17 F -0.006(2) 0.4419(12) 0.5419(12) 0.364(14) Uiso 1 1 d . . .
F18 F -0.0659(17) 0.3905(10) 0.6025(9) 0.298(10) Uiso 1 1 d . . .
F19 F 0.4242(5) 0.0663(3) 0.0342(3) 0.1113(19) Uiso 1 1 d . . .
F20 F 0.4384(5) -0.0321(3) 0.0481(3) 0.119(2) Uiso 1 1 d . . .
F21 F 0.3435(6) -0.0153(3) 0.0680(3) 0.113(2) Uiso 1 1 d . . .
F22 F 0.2097(15) 0.0910(8) 0.4680(8) 0.266(8) Uiso 1 1 d . . .
F23 F 0.2110(14) 0.1343(8) 0.3861(8) 0.256(8) Uiso 1 1 d . . .
F24 F 0.254(2) 0.0439(14) 0.4199(12) 0.412(15) Uiso 1 1 d . . .
N1 N 0.3136(7) 0.3667(4) 0.0790(4) 0.062(2) Uani 1 1 d . . .
N2 N 0.3257(7) 0.4418(4) 0.1534(3) 0.059(2) Uani 1 1 d . . .
N3 N 0.1966(6) 0.3264(3) 0.1824(3) 0.050(2) Uani 1 1 d . . .
N4 N 0.6413(7) 0.4074(4) 0.3933(3) 0.059(2) Uani 1 1 d . . .
N5 N 0.5776(6) 0.3257(4) 0.3335(4) 0.060(2) Uani 1 1 d . . .
N6 N 0.4408(7) 0.3493(4) 0.4215(3) 0.059(2) Uani 1 1 d . . .
N7 N -0.1367(6) 0.1353(4) 0.9283(3) 0.057(2) Uani 1 1 d . . .
N8 N -0.0840(7) 0.0559(4) 0.8548(3) 0.062(2) Uani 1 1 d . . .
N9 N -0.2011(6) 0.1710(4) 0.8258(3) 0.054(2) Uani 1 1 d . . .
N10 N 0.3542(6) 0.0968(3) 0.6062(3) 0.053(2) Uani 1 1 d . . .
N11 N 0.2557(6) 0.1750(3) 0.6691(3) 0.055(2) Uani 1 1 d . . .
N12 N 0.1581(6) 0.1477(4) 0.5839(3) 0.054(2) Uani 1 1 d . . .
O1 O 0.5062(6) 0.2301(4) 0.1715(4) 0.091(3) Uani 1 1 d . . .
O2 O 0.3805(6) 0.2249(3) 0.1103(3) 0.074(2) Uani 1 1 d . . .
O3 O 0.3158(6) 0.2097(3) 0.2099(3) 0.072(2) Uani 1 1 d . . .
O4 O 0.5820(9) 0.3406(5) 0.0793(4) 0.133(4) Uani 1 1 d . . .
O5 O 0.6102(6) 0.3676(4) 0.1610(4) 0.096(3) Uani 1 1 d . . .
O6 O 0.5452(8) 0.4474(4) 0.0878(4) 0.113(3) Uani 1 1 d . . .
O7 O 0.3720(7) 0.4769(4) 0.4202(3) 0.096(3) Uani 1 1 d . . .
O8 O 0.5323(8) 0.5422(5) 0.3817(5) 0.161(4) Uani 1 1 d . . .
O9 O 0.4038(9) 0.5395(4) 0.3244(5) 0.129(4) Uani 1 1 d . . .
O10 O 0.7163(6) 0.4341(4) 0.2482(3) 0.079(2) Uani 1 1 d . . .
O11 O 0.5679(6) 0.4973(4) 0.2276(3) 0.087(3) Uani 1 1 d . . .
O12 O 0.6853(7) 0.5191(4) 0.2940(4) 0.113(3) Uani 1 1 d . . .
O13 O -0.0601(7) 0.2779(3) 0.8924(3) 0.078(2) Uani 1 1 d . . .
O14 O 0.1003(6) 0.2710(4) 0.8341(4) 0.087(3) Uani 1 1 d . . .
O15 O -0.0645(6) 0.2900(3) 0.7928(3) 0.074(2) Uani 1 1 d . . .
O16 O 0.2010(6) 0.1350(5) 0.8450(4) 0.103(3) Uani 1 1 d . . .
O17 O 0.1006(8) 0.0558(4) 0.9197(4) 0.120(4) Uani 1 1 d . . .
O18 O 0.1287(8) 0.1622(5) 0.9274(4) 0.127(4) Uani 1 1 d . . .
O19 O 0.2476(6) -0.0482(3) 0.6298(4) 0.086(3) Uani 1 1 d . . .
O20 O 0.0848(6) -0.0410(3) 0.6872(3) 0.079(2) Uani 1 1 d . . .
O21 O 0.1035(7) 0.0141(3) 0.5877(3) 0.081(2) Uani 1 1 d . . .
O22 O 0.3539(6) 0.0705(4) 0.7552(3) 0.078(2) Uani 1 1 d . . .
O23 O 0.2062(7) -0.0013(4) 0.7745(3) 0.097(3) Uani 1 1 d . . .
O24 O 0.3646(8) -0.0102(4) 0.7059(4) 0.130(3) Uani 1 1 d . . .
O25 O 0.9962(11) 0.2091(6) 0.3840(6) 0.171(6) Uani 1 1 d . . .
O26 O 0.9530(15) 0.2943(8) 0.4000(8) 0.227(8) Uani 1 1 d . . .
O27 O 0.8693(13) 0.2576(8) 0.3365(6) 0.203(7) Uani 1 1 d . . .
O28 O 1.0271(12) 0.1985(7) 0.1273(7) 0.203(7) Uani 1 1 d . . .
O29 O 0.9193(11) 0.1538(6) 0.0791(6) 0.162(5) Uiso 1 1 d . . .
O30 O 0.8498(11) 0.2067(6) 0.1489(6) 0.165(6) Uani 1 1 d . . .
O31 O 0.4313(12) 0.2964(7) 0.8577(6) 0.186(6) Uani 1 1 d . . .
O32 O 0.4594(14) 0.3508(7) 0.9267(6) 0.194(7) Uani 1 1 d . . .
O33 O 0.5963(17) 0.3081(9) 0.8759(9) 0.278(11) Uani 1 1 d . . .
O34 O 1.1318(14) 0.4748(9) 0.8809(9) 0.237(9) Uani 1 1 d . . .
O35 O 0.9775(15) 0.4576(9) 0.8430(7) 0.223(8) Uani 1 1 d . . .
O36 O 1.022(2) 0.5576(11) 0.8420(9) 0.298(12) Uani 1 1 d . . .
O37 O 0.520(2) 0.2813(15) 0.6266(13) 0.395(19) Uani 1 1 d . . .
O38 O 0.636(2) 0.2488(11) 0.6711(9) 0.273(11) Uani 1 1 d . . .
O39 O 0.609(3) 0.1931(12) 0.6182(14) 0.44(2) Uani 1 1 d . . .
O40 O 0.1196(19) 0.3764(12) 0.6401(10) 0.282(12) Uani 1 1 d . . .
O41 O 0.1975(16) 0.3898(10) 0.5439(9) 0.290(12) Uani 1 1 d . . .
O42 O 0.1222(19) 0.3105(11) 0.6053(11) 0.303(13) Uani 1 1 d . . .
O43 O 0.3786(17) 0.0429(9) 0.1557(8) 0.252(10) Uani 1 1 d . . .
O44 O 0.436(2) -0.0492(12) 0.1539(11) 0.308(12) Uiso 1 1 d . . .
O45 O 0.557(2) 0.0289(12) 0.1119(11) 0.324(13) Uiso 1 1 d . . .
O46 O 0.4240(13) 0.1387(8) 0.3602(7) 0.225(8) Uani 1 1 d . . .
O47 O 0.4329(14) 0.0794(9) 0.4518(8) 0.250(10) Uani 1 1 d . . .
O48 O 0.3690(17) 0.1815(8) 0.4334(9) 0.242(9) Uani 1 1 d . . .
P1 P 0.3919(2) 0.25068(11) 0.16111(11) 0.0513(6) Uani 1 1 d . . .
P2 P 0.5288(2) 0.37719(14) 0.11993(13) 0.0673(8) Uani 1 1 d . . .
P3 P 0.4576(2) 0.49470(13) 0.37009(13) 0.0663(8) Uani 1 1 d . . .
P4 P 0.6251(2) 0.46690(12) 0.27719(12) 0.0581(7) Uani 1 1 d . . .
P5 P -0.0177(2) 0.25046(11) 0.84335(11) 0.0517(6) Uani 1 1 d . . .
P6 P 0.1003(2) 0.12516(14) 0.88660(13) 0.0670(8) Uani 1 1 d . . .
P7 P 0.1629(2) 0.00122(12) 0.63910(11) 0.0554(7) Uani 1 1 d . . .
P8 P 0.2862(2) 0.03527(12) 0.72530(11) 0.0575(7) Uani 1 1 d . . .
Ru1 Ru 0.36020(6) 0.35054(3) 0.15610(3) 0.04345(18) Uani 1 1 d . . .
Ru2 Ru 0.51969(6) 0.40874(3) 0.34933(3) 0.04721(19) Uani 1 1 d . . .
Ru3 Ru -0.05045(6) 0.14980(3) 0.85087(3) 0.04300(18) Uani 1 1 d . . .
Ru4 Ru 0.21079(6) 0.09058(3) 0.65536(3) 0.04503(19) Uani 1 1 d . . .
S1 S 0.9135(3) 0.24828(17) 0.38152(16) 0.0849(10) Uani 1 1 d . . .
S2 S 0.9263(3) 0.19944(18) 0.10642(18) 0.1005(12) Uani 1 1 d . . .
S3 S 0.4817(4) 0.30439(19) 0.90073(19) 0.1027(12) Uani 1 1 d . . .
S4 S 1.0298(4) 0.4876(3) 0.8703(2) 0.1229(16) Uani 1 1 d . . .
S5 S 0.5964(4) 0.2479(3) 0.6279(2) 0.1167(16) Uani 1 1 d . . .
S6 S 0.1241(4) 0.3769(3) 0.5891(2) 0.1249(18) Uani 1 1 d . . .
S7 S 0.4531(5) 0.0156(3) 0.1259(2) 0.1305(17) Uani 1 1 d . . .
S8 S 0.3877(4) 0.1266(3) 0.4149(2) 0.1237(17) Uani 1 1 d . . .
Se1 Se 0.40815(7) 0.32955(4) 0.24881(4) 0.0457(2) Uani 1 1 d . . .
Se2 Se 0.37567(7) 0.41376(4) 0.29121(4) 0.0453(2) Uani 1 1 d . . .
Se3 Se 0.04404(7) 0.16970(4) 0.75708(4) 0.0465(2) Uani 1 1 d . . .
Se4 Se 0.04047(8) 0.08302(4) 0.71786(4) 0.0513(2) Uani 1 1 d . . .

loop_
_atom_site_aniso_label
_atom_site_aniso_U_11
_atom_site_aniso_U_22
_atom_site_aniso_U_33
_atom_site_aniso_U_23
_atom_site_aniso_U_13
_atom_site_aniso_U_12
C1 0.081(7) 0.047(5) 0.054(6) -0.010(5) -0.016(5) -0.015(5)
C2 0.048(5) 0.073(6) 0.045(5) -0.009(5) -0.002(4) -0.005(5)
C3 0.040(5) 0.057(5) 0.057(6) -0.018(5) -0.006(4) -0.008(4)
C4 0.066(7) 0.084(7) 0.053(6) -0.028(5) -0.006(5) 0.001(6)
C5 0.078(7) 0.083(7) 0.068(7) -0.036(6) -0.006(6) 0.021(6)
C6 0.072(7) 0.115(10) 0.098(9) -0.046(8) -0.021(7) 0.041(7)
C7 0.074(7) 0.092(8) 0.075(8) -0.024(6) -0.023(6) 0.025(6)
C8 0.058(6) 0.081(7) 0.059(6) -0.024(5) -0.012(5) -0.004(5)
C9 0.081(9) 0.115(12) 0.216(19) -0.067(12) -0.019(11) 0.033(9)
C10 0.127(10) 0.137(11) 0.117(10) -0.071(9) -0.071(8) 0.012(9)
C11 0.159(13) 0.042(6) 0.097(10) -0.007(6) -0.016(9) -0.005(7)
C12 0.37(3) 0.22(2) 0.096(12) -0.103(13) -0.016(17) 0.05(2)
C13 0.050(8) 0.31(2) 0.220(16) -0.194(15) -0.018(9) 0.035(10)
C14 0.87(8) 0.16(2) 0.23(4) 0.01(2) 0.09(5) -0.25(4)
C15 0.136(14) 0.141(12) 0.149(14) -0.091(11) -0.014(11) 0.023(11)
C16 0.136(13) 0.257(19) 0.198(16) -0.141(15) -0.063(12) -0.035(14)
C17 0.30(2) 0.091(13) 0.24(2) 0.021(14) -0.15(2) 0.001(15)
C18 0.082(10) 0.166(15) 0.113(12) -0.027(11) -0.003(9) 0.033(10)
C19 0.106(10) 0.121(12) 0.087(10) 0.021(9) -0.015(8) -0.020(9)
C20 0.190(17) 0.145(13) 0.146(15) -0.068(12) 0.026(13) -0.077(13)
C21 0.089(8) 0.100(9) 0.053(7) -0.019(6) -0.024(6) 0.029(7)
C22 0.115(12) 0.24(2) 0.071(9) -0.020(11) -0.034(8) 0.044(12)
C23 0.059(6) 0.074(8) 0.077(8) -0.006(6) -0.002(6) -0.003(6)
C24 0.122(12) 0.050(7) 0.184(16) -0.030(9) 0.006(11) 0.013(7)
C25 0.055(6) 0.066(6) 0.055(6) -0.023(5) -0.011(5) 0.000(5)
C26 0.064(8) 0.138(12) 0.141(13) -0.067(10) 0.001(8) -0.023(8)
C27 0.079(7) 0.057(6) 0.067(7) -0.033(5) -0.019(6) 0.014(5)
C28 0.072(7) 0.114(9) 0.075(7) -0.046(7) -0.027(6) 0.001(7)
C29 0.055(6) 0.066(6) 0.087(7) -0.033(6) -0.029(5) 0.017(5)
C30 0.096(9) 0.079(7) 0.181(14) -0.077(8) -0.037(9) 0.043(7)
C31 0.068(6) 0.058(6) 0.064(7) -0.017(5) -0.023(5) 0.005(5)
C32 0.100(10) 0.105(10) 0.084(9) 0.018(8) -0.010(8) -0.009(8)
C33 0.066(6) 0.081(7) 0.064(7) -0.026(6) -0.017(5) 0.030(5)
C34 0.066(7) 0.120(10) 0.067(7) -0.040(7) -0.015(6) 0.026(7)
C35 0.037(5) 0.146(10) 0.066(6) -0.062(7) -0.007(5) -0.008(6)
C36 0.060(7) 0.208(13) 0.112(9) -0.112(9) 0.010(7) -0.034(8)
C37 0.209(16) 0.50(2) 0.230(16) -0.289(16) 0.150(12) -0.250(17)
C38 0.109(11) 0.213(14) 0.147(12) -0.122(11) 0.033(9) -0.089(10)
C39 0.195(14) 0.34(2) 0.140(12) -0.152(13) 0.110(11) -0.205(14)
C40 0.048(6) 0.215(15) 0.074(8) -0.075(9) -0.009(6) -0.010(8)
C41 0.099(10) 0.099(10) 0.122(12) -0.037(9) 0.032(9) 0.029(8)
C42 0.119(10) 0.088(9) 0.214(17) -0.059(10) -0.065(11) -0.028(8)
C43 0.146(12) 0.060(7) 0.089(10) -0.005(7) -0.027(9) 0.005(8)
C44 0.045(8) 0.38(3) 0.24(2) -0.18(2) -0.053(10) 0.033(12)
C45 1.21(5) 0.29(3) 0.69(5) -0.29(3) -0.78(4) 0.47(3)
C46 0.46(4) 0.32(3) 0.047(9) -0.083(14) -0.047(16) -0.03(3)
C47 0.085(10) 0.153(12) 0.220(16) -0.128(12) 0.052(10) -0.018(9)
C48 0.22(2) 0.073(10) 0.186(19) 0.017(11) 0.039(16) -0.055(12)
C49 0.123(11) 0.144(11) 0.159(12) -0.106(10) -0.065(9) 0.023(9)
C50 0.096(9) 0.168(14) 0.121(12) 0.006(10) -0.052(9) -0.063(9)
C51 0.147(14) 0.098(11) 0.094(11) 0.021(9) -0.018(10) -0.007(10)
C52 0.225(18) 0.171(15) 0.181(17) -0.100(13) -0.101(14) 0.126(13)
C53 0.080(8) 0.098(9) 0.047(6) -0.012(6) 0.017(6) -0.021(7)
C54 0.088(10) 0.196(17) 0.065(9) -0.031(10) 0.016(7) -0.015(10)
C55 0.096(8) 0.040(5) 0.082(8) -0.015(5) -0.023(6) -0.001(5)
C56 0.142(13) 0.057(8) 0.184(17) -0.033(9) -0.021(12) -0.010(8)
C57 0.049(6) 0.085(7) 0.053(6) -0.029(5) 0.001(5) -0.001(5)
C58 0.060(7) 0.168(13) 0.104(10) -0.069(9) -0.032(6) 0.042(8)
C59 0.052(6) 0.085(7) 0.077(7) -0.040(6) -0.008(5) 0.011(5)
C60 0.082(9) 0.160(13) 0.092(9) -0.064(9) 0.033(7) -0.029(9)
C61 0.055(6) 0.058(6) 0.077(7) -0.021(5) 0.000(5) -0.002(5)
C62 0.117(11) 0.070(7) 0.147(12) -0.058(8) -0.020(9) -0.010(7)
C63 0.081(8) 0.083(8) 0.055(7) 0.001(6) -0.016(6) -0.005(6)
C64 0.156(13) 0.146(14) 0.081(10) -0.008(9) -0.061(9) 0.027(11)
N1 0.070(5) 0.053(5) 0.062(5) -0.010(4) -0.015(4) 0.007(4)
N2 0.070(5) 0.049(5) 0.061(5) -0.014(4) -0.018(4) 0.010(4)
N3 0.047(4) 0.059(5) 0.048(4) -0.022(4) -0.008(4) 0.002(4)
N4 0.065(5) 0.058(5) 0.065(5) -0.026(4) -0.028(4) 0.001(4)
N5 0.061(5) 0.050(5) 0.079(6) -0.023(4) -0.028(4) 0.007(4)
N6 0.074(5) 0.051(4) 0.060(5) -0.021(4) -0.026(4) 0.004(4)
N7 0.061(5) 0.059(5) 0.049(5) -0.014(4) -0.002(4) -0.004(4)
N8 0.071(5) 0.053(5) 0.059(5) -0.009(4) -0.008(4) -0.002(4)
N9 0.043(4) 0.068(5) 0.053(5) -0.022(4) -0.005(4) -0.002(4)
N10 0.053(5) 0.051(4) 0.054(5) -0.016(4) -0.004(4) 0.004(4)
N11 0.053(5) 0.046(4) 0.066(5) -0.019(4) 0.001(4) -0.002(4)
N12 0.058(5) 0.060(5) 0.045(5) -0.015(4) -0.006(4) 0.000(4)
O1 0.070(5) 0.089(5) 0.132(7) -0.052(5) -0.032(5) 0.027(4)
O2 0.088(5) 0.073(4) 0.076(5) -0.047(4) -0.010(4) -0.002(4)
O3 0.095(5) 0.045(4) 0.072(5) -0.016(3) 0.000(4) 0.000(4)
O4 0.140(9) 0.134(8) 0.122(8) -0.064(7) 0.051(7) -0.023(7)
O5 0.052(4) 0.139(7) 0.105(6) -0.054(6) 0.001(4) -0.010(5)
O6 0.111(7) 0.086(6) 0.119(8) -0.007(6) 0.020(6) -0.041(5)
O7 0.112(7) 0.082(5) 0.094(6) -0.045(5) 0.023(5) 0.001(5)
O8 0.098(7) 0.178(7) 0.271(12) -0.186(8) 0.006(7) -0.024(6)
O9 0.182(10) 0.062(5) 0.150(9) -0.027(6) -0.042(8) 0.051(6)
O10 0.062(4) 0.106(6) 0.077(5) -0.038(4) -0.010(4) 0.009(4)
O11 0.063(5) 0.098(6) 0.078(5) 0.013(5) -0.006(4) -0.005(4)
O12 0.103(6) 0.116(6) 0.125(7) -0.061(5) 0.029(5) -0.074(5)
O13 0.093(6) 0.077(5) 0.074(5) -0.045(4) 0.002(4) 0.016(4)
O14 0.063(5) 0.084(5) 0.122(7) -0.048(5) 0.000(4) -0.014(4)
O15 0.103(6) 0.046(4) 0.079(5) -0.020(4) -0.026(4) 0.003(4)
O16 0.054(5) 0.156(8) 0.122(7) -0.068(6) -0.026(5) 0.022(5)
O17 0.127(7) 0.099(7) 0.144(8) -0.022(6) -0.070(6) 0.050(5)
O18 0.164(8) 0.135(8) 0.117(7) -0.061(6) -0.087(6) 0.032(7)
O19 0.074(5) 0.068(4) 0.132(7) -0.057(4) -0.014(5) 0.018(4)
O20 0.092(6) 0.064(4) 0.082(5) -0.029(4) 0.010(4) -0.015(4)
O21 0.116(6) 0.070(5) 0.070(5) -0.028(4) -0.038(4) 0.000(4)
O22 0.069(5) 0.097(5) 0.076(5) -0.032(4) -0.020(4) -0.010(4)
O23 0.098(6) 0.095(6) 0.081(6) 0.017(5) -0.033(5) -0.025(5)
O24 0.169(7) 0.138(7) 0.132(7) -0.084(5) -0.095(6) 0.110(6)
O25 0.151(11) 0.167(12) 0.189(13) -0.047(10) -0.004(10) 0.027(9)
O26 0.238(18) 0.199(16) 0.224(18) -0.042(14) 0.012(14) -0.049(14)
O27 0.164(13) 0.282(18) 0.142(13) -0.025(13) -0.013(11) 0.003(12)
O28 0.159(13) 0.182(14) 0.262(18) -0.043(13) -0.045(13) 0.035(11)
O30 0.153(11) 0.156(11) 0.162(12) -0.021(9) 0.017(10) -0.003(9)
O31 0.204(14) 0.175(13) 0.171(13) -0.016(11) -0.061(11) 0.025(11)
O32 0.261(16) 0.158(13) 0.154(13) -0.030(11) -0.016(12) 0.043(12)
O33 0.23(2) 0.22(2) 0.33(3) 0.003(18) -0.011(19) -0.018(16)
O34 0.163(16) 0.240(19) 0.28(2) -0.022(16) -0.040(15) -0.001(14)
O35 0.227(18) 0.29(2) 0.165(15) -0.078(15) -0.026(14) 0.006(16)
O36 0.36(3) 0.26(2) 0.22(2) 0.017(19) -0.04(2) 0.02(2)
O37 0.23(3) 0.49(4) 0.43(4) -0.09(3) 0.00(3) 0.09(3)
O38 0.38(3) 0.27(2) 0.17(2) -0.042(17) -0.07(2) 0.02(2)
O39 0.68(6) 0.20(2) 0.42(4) -0.13(3) 0.08(4) -0.19(3)
O40 0.29(2) 0.32(3) 0.24(2) -0.08(2) -0.03(2) 0.06(2)
O41 0.187(19) 0.33(2) 0.28(2) 0.00(2) 0.043(17) -0.001(18)
O42 0.26(2) 0.28(3) 0.31(3) 0.03(2) -0.07(2) 0.07(2)
O43 0.30(2) 0.27(2) 0.185(17) -0.096(15) 0.034(16) 0.062(17)
O46 0.170(14) 0.263(18) 0.181(16) 0.031(14) 0.015(12) 0.036(13)
O47 0.178(16) 0.29(2) 0.24(2) 0.011(17) -0.031(14) 0.059(15)
O48 0.28(2) 0.180(16) 0.29(2) -0.106(16) -0.037(18) 0.007(15)
P1 0.0515(14) 0.0502(13) 0.0597(15) -0.0255(12) -0.0118(12) 0.0052(11)
P2 0.0535(16) 0.0772(19) 0.0706(19) -0.0259(15) 0.0059(14) -0.0121(14)
P3 0.0708(18) 0.0555(15) 0.085(2) -0.0385(14) -0.0150(15) 0.0019(13)
P4 0.0539(15) 0.0556(15) 0.0671(17) -0.0212(13) -0.0064(13) -0.0071(12)
P5 0.0534(14) 0.0484(13) 0.0582(15) -0.0238(12) -0.0060(12) 0.0001(11)
P6 0.0658(17) 0.0756(18) 0.0712(18) -0.0306(15) -0.0284(14) 0.0211(14)
P7 0.0559(15) 0.0516(14) 0.0651(16) -0.0289(12) -0.0044(12) 0.0025(12)
P8 0.0598(15) 0.0547(15) 0.0595(16) -0.0163(13) -0.0114(13) 0.0045(12)
Ru1 0.0432(4) 0.0433(4) 0.0466(4) -0.0150(3) -0.0095(3) 0.0009(3)
Ru2 0.0490(4) 0.0431(4) 0.0553(4) -0.0194(3) -0.0148(3) 0.0002(3)
Ru3 0.0435(4) 0.0429(4) 0.0444(4) -0.0158(3) -0.0042(3) 0.0016(3)
Ru4 0.0434(4) 0.0451(4) 0.0478(4) -0.0171(3) -0.0012(3) 0.0003(3)
S1 0.079(2) 0.088(2) 0.094(2) -0.0263(19) -0.0267(18) 0.0028(18)
S2 0.100(3) 0.088(2) 0.115(3) -0.032(2) -0.010(2) -0.010(2)
S3 0.114(3) 0.095(3) 0.109(3) -0.036(2) -0.029(2) 0.020(2)
S4 0.125(4) 0.141(4) 0.115(3) -0.055(3) -0.016(3) 0.004(3)
S5 0.122(3) 0.138(4) 0.088(3) -0.027(3) -0.011(3) -0.014(3)
S6 0.091(3) 0.156(4) 0.113(3) -0.007(3) -0.023(3) -0.016(3)
S7 0.135(4) 0.142(4) 0.121(4) -0.049(3) -0.013(3) -0.016(3)
S8 0.096(3) 0.148(4) 0.114(3) -0.005(3) -0.024(3) 0.028(3)
Se1 0.0464(5) 0.0472(5) 0.0503(5) -0.0208(4) -0.0150(4) 0.0086(4)
Se2 0.0465(5) 0.0422(5) 0.0511(5) -0.0164(4) -0.0126(4) 0.0026(4)
Se3 0.0452(5) 0.0479(5) 0.0483(5) -0.0194(4) 0.0003(4) -0.0033(4)
Se4 0.0502(5) 0.0512(5) 0.0536(6) -0.0217(4) 0.0037(4) -0.0058(4)

loop_
_atom_type_symbol
_atom_type_description
_atom_type_scat_dispersion_real
_atom_type_scat_dispersion_imag
_atom_type_scat_source
C C 0.0033 0.0016 'International Tables Vol C Tables 4.2.6.8 and 6.1.1.4'
H H 0.0000 0.0000 'International Tables Vol C Tables 4.2.6.8 and 6.1.1.4'
N N 0.0061 0.0033 'International Tables Vol C Tables 4.2.6.8 and 6.1.1.4'
O O 0.0106 0.0060 'International Tables Vol C Tables 4.2.6.8 and 6.1.1.4'
F F 0.0171 0.0103 'International Tables Vol C Tables 4.2.6.8 and 6.1.1.4'
P P 0.1023 0.0942 'International Tables Vol C Tables 4.2.6.8 and 6.1.1.4'
S S 0.1246 0.1234 'International Tables Vol C Tables 4.2.6.8 and 6.1.1.4'
Se Se -0.0929 2.2259 'International Tables Vol C Tables 4.2.6.8 and 6.1.1.4'
Ru Ru -1.2594 0.8363 'International Tables Vol C Tables 4.2.6.8 and 6.1.1.4'

loop_
_geom_angle_atom_site_label_1
_geom_angle_atom_site_label_2
_geom_angle_atom_site_label_3
_geom_angle
_geom_angle_site_symmetry_1
_geom_angle_site_symmetry_3
_geom_angle_publ_flag
C2 C1 Se1 110.2(6) . . ?
C1 C2 C3 114.2(8) . . ?
C2 C3 C8 113.1(8) . . ?
C2 C3 C4 110.2(8) . . ?
C8 C3 C4 108.6(8) . . ?
C2 C3 Se2 105.5(6) . . ?
C8 C3 Se2 106.3(6) . . ?
C4 C3 Se2 113.1(6) . . ?
C3 C4 C5 116.8(8) . . ?
C6 C5 C4 110.9(10) . . ?
C7 C6 C5 108.8(10) . . ?
C8 C7 C6 111.5(10) . . ?
C7 C8 C3 116.1(9) . . ?
N1 C21 C22 173.6(15) . . ?
N2 C23 C24 177.3(14) . . ?
N3 C25 C26 178.8(12) . . ?
N4 C27 C28 178.0(12) . . ?
N5 C29 C30 175.0(12) . . ?
N6 C31 C32 178.3(13) . . ?
C34 C33 Se3 108.8(7) . . ?
C35 C34 C33 115.6(9) . . ?
C34 C35 C36 110.7(10) . . ?
C34 C35 C40 113.8(11) . . ?
C36 C35 C40 110.5(9) . . ?
C34 C35 Se4 104.6(7) . . ?
C36 C35 Se4 111.0(9) . . ?
C40 C35 Se4 106.0(8) . . ?
C37 C36 C35 123.9(13) . . ?
C36 C37 C38 118.7(16) . . ?
C39 C38 C37 109.0(12) . . ?
C40 C39 C38 117.4(14) . . ?
C39 C40 C35 123.3(14) . . ?
N7 C53 C54 177.0(15) . . ?
N8 C55 C56 177.8(14) . . ?
N9 C57 C58 177.0(12) . . ?
N10 C59 C60 177.2(13) . . ?
N11 C61 C62 178.2(13) . . ?
N12 C63 C64 177.7(14) . . ?
F1 C65 F3 162(7) . . ?
F1 C65 F2 101(6) . . ?
F3 C65 F2 82(3) . . ?
F1 C65 S1 109(5) . . ?
F3 C65 S1 89(3) . . ?
F2 C65 S1 78.9(19) . . ?
F4 C66 F5 119(3) . . ?
F4 C66 F6 116(4) . . ?
F5 C66 F6 114(4) . . ?
F4 C66 S2 103(2) . . ?
F5 C66 S2 102(2) . . ?
F6 C66 S2 97(2) . . ?
F8 C67 F7 127(4) . . ?
F8 C67 F9 108(4) . . ?
F7 C67 F9 92(3) . . ?
F8 C67 S3 119(3) . . ?
F7 C67 S3 106(3) . . ?
F9 C67 S3 96(3) . . ?
F11 C68 F10 102.8(17) . . ?
F11 C68 F12 118(2) . . ?
F10 C68 F12 91(2) . . ?
F11 C68 S4 114.7(15) . . ?
F10 C68 S4 122.0(15) . . ?
F12 C68 S4 107.2(18) . . ?
F14 C69 F13 116(3) . . ?
F14 C69 F15 95(3) . . ?
F13 C69 F15 99(3) . . ?
F14 C69 S5 118(3) . . ?
F13 C69 S5 112(3) . . ?
F15 C69 S5 112(3) . . ?
F17 C70 F16 167(6) . . ?
F17 C70 F18 86(4) . . ?
F16 C70 F18 91(3) . . ?
F17 C70 S6 100(4) . . ?
F16 C70 S6 93(3) . . ?
F18 C70 S6 82(2) . . ?
F21 C71 F19 133.8(13) . . ?
F21 C71 F20 59.9(7) . . ?
F19 C71 F20 112.6(11) . . ?
F21 C71 S7 111.8(9) . . ?
F19 C71 S7 114.3(10) . . ?
F20 C71 S7 102.6(7) . . ?
F23 C72 F24 121(3) . . ?
F23 C72 F22 115(3) . . ?
F24 C72 F22 94(2) . . ?
F23 C72 S8 111(2) . . ?
F24 C72 S8 108(2) . . ?
F22 C72 S8 106(2) . . ?
C68 F10 F12 49.0(16) . . ?
C68 F12 F10 40.3(13) . . ?
F21 F20 C71 45.9(5) . . ?
C71 F21 F20 74.2(8) . . ?
C21 N1 Ru1 170.3(9) . . ?
C23 N2 Ru1 174.9(9) . . ?
C25 N3 Ru1 175.5(8) . . ?
C27 N4 Ru2 174.6(9) . . ?
C29 N5 Ru2 177.1(9) . . ?
C31 N6 Ru2 170.8(8) . . ?
C53 N7 Ru3 167.9(9) . . ?
C55 N8 Ru3 174.2(10) . . ?
C57 N9 Ru3 175.3(9) . . ?
C59 N10 Ru4 176.9(9) . . ?
C61 N11 Ru4 175.7(8) . . ?
C63 N12 Ru4 175.7(9) . . ?
C9 O1 P1 129.1(9) . . ?
C10 O2 P1 120.4(8) . . ?
C11 O3 P1 123.6(8) . . ?
C12 O4 P2 136.0(14) . . ?
C13 O5 P2 129.0(10) . . ?
C14 O6 P2 141(2) . . ?
C15 O7 P3 129.3(9) . . ?
C16 O8 P3 143.5(14) . . ?
C17 O9 P3 138.8(13) . . ?
C18 O10 P4 122.5(9) . . ?
C19 O11 P4 128.0(8) . . ?
C20 O12 P4 129.9(10) . . ?
C41 O13 P5 125.4(9) . . ?
C42 O14 P5 127.5(9) . . ?
C43 O15 P5 124.8(7) . . ?
C44 O16 P6 128.3(11) . . ?
C45 O17 P6 137.2(17) . . ?
C46 O18 P6 133.5(15) . . ?
C47 O19 P7 123.3(9) . . ?
C48 O20 P7 128.5(10) . . ?
C49 O21 P7 122.9(8) . . ?
C50 O22 P8 120.9(9) . . ?
C51 O23 P8 130.0(9) . . ?
C52 O24 P8 130.6(11) . . ?
O1 P1 O3 105.4(5) . . ?
O1 P1 O2 100.2(5) . . ?
O3 P1 O2 106.4(4) . . ?
O1 P1 Ru1 115.6(3) . . ?
O3 P1 Ru1 108.6(3) . . ?
O2 P1 Ru1 119.4(3) . . ?
O5 P2 O6 104.2(5) . . ?
O5 P2 O4 100.6(6) . . ?
O6 P2 O4 105.2(6) . . ?
O5 P2 Ru1 115.6(3) . . ?
O6 P2 Ru1 113.2(4) . . ?
O4 P2 Ru1 116.6(4) . . ?
O8 P3 O7 105.2(6) . . ?
O8 P3 O9 98.4(6) . . ?
O7 P3 O9 106.0(6) . . ?
O8 P3 Ru2 121.5(4) . . ?
O7 P3 Ru2 109.5(3) . . ?
O9 P3 Ru2 114.7(4) . . ?
O11 P4 O10 99.5(5) . . ?
O11 P4 O12 108.9(5) . . ?
O10 P4 O12 104.5(5) . . ?
O11 P4 Ru2 115.0(3) . . ?
O10 P4 Ru2 117.9(3) . . ?
O12 P4 Ru2 110.1(4) . . ?
O14 P5 O13 100.3(5) . . ?
O14 P5 O15 105.2(5) . . ?
O13 P5 O15 106.5(4) . . ?
O14 P5 Ru3 115.6(3) . . ?
O13 P5 Ru3 119.2(3) . . ?
O15 P5 Ru3 108.8(3) . . ?
O16 P6 O18 102.6(6) . . ?
O16 P6 O17 104.9(6) . . ?
O18 P6 O17 104.1(6) . . ?
O16 P6 Ru3 114.7(4) . . ?
O18 P6 Ru3 116.3(4) . . ?
O17 P6 Ru3 113.0(4) . . ?
O21 P7 O19 104.3(5) . . ?
O21 P7 O20 106.2(4) . . ?
O19 P7 O20 99.2(4) . . ?
O21 P7 Ru4 110.6(3) . . ?
O19 P7 Ru4 121.7(3) . . ?
O20 P7 Ru4 113.2(3) . . ?
O24 P8 O23 109.2(6) . . ?
O24 P8 O22 104.4(5) . . ?
O23 P8 O22 99.8(5) . . ?
O24 P8 Ru4 109.8(4) . . ?
O23 P8 Ru4 114.5(3) . . ?
O22 P8 Ru4 118.2(3) . . ?
N2 Ru1 N1 87.5(3) . . ?
N2 Ru1 N3 88.8(3) . . ?
N1 Ru1 N3 83.0(3) . . ?
N2 Ru1 P2 91.4(2) . . ?
N1 Ru1 P2 91.3(2) . . ?
N3 Ru1 P2 174.2(2) . . ?
N2 Ru1 P1 177.9(2) . . ?
N1 Ru1 P1 93.0(2) . . ?
N3 Ru1 P1 89.3(2) . . ?
P2 Ru1 P1 90.60(11) . . ?
N2 Ru1 Se1 92.8(2) . . ?
N1 Ru1 Se1 177.7(2) . . ?
N3 Ru1 Se1 94.7(2) . . ?
P2 Ru1 Se1 90.99(9) . . ?
P1 Ru1 Se1 86.65(7) . . ?
N4 Ru2 N6 84.4(3) . . ?
N4 Ru2 N5 87.4(3) . . ?
N6 Ru2 N5 83.9(3) . . ?
N4 Ru2 P4 88.1(2) . . ?
N6 Ru2 P4 171.8(2) . . ?
N5 Ru2 P4 92.2(2) . . ?
N4 Ru2 P3 91.3(2) . . ?
N6 Ru2 P3 93.8(2) . . ?
N5 Ru2 P3 177.5(2) . . ?
P4 Ru2 P3 89.84(11) . . ?
N4 Ru2 Se2 177.2(2) . . ?
N6 Ru2 Se2 98.4(2) . . ?
N5 Ru2 Se2 92.9(2) . . ?
P4 Ru2 Se2 89.01(8) . . ?
P3 Ru2 Se2 88.60(8) . . ?
N7 Ru3 N9 83.0(3) . . ?
N7 Ru3 N8 88.5(3) . . ?
N9 Ru3 N8 88.4(3) . . ?
N7 Ru3 P6 90.9(2) . . ?
N9 Ru3 P6 173.8(2) . . ?
N8 Ru3 P6 91.3(2) . . ?
N7 Ru3 P5 92.9(2) . . ?
N9 Ru3 P5 89.9(2) . . ?
N8 Ru3 P5 177.6(2) . . ?
P6 Ru3 P5 90.58(11) . . ?
N7 Ru3 Se3 177.1(2) . . ?
N9 Ru3 Se3 94.2(2) . . ?
N8 Ru3 Se3 92.1(2) . . ?
P6 Ru3 Se3 91.97(9) . . ?
P5 Ru3 Se3 86.35(7) . . ?
N10 Ru4 N11 86.9(3) . . ?
N10 Ru4 N12 84.0(3) . . ?
N11 Ru4 N12 84.6(3) . . ?
N10 Ru4 P8 89.4(2) . . ?
N11 Ru4 P8 92.5(2) . . ?
N12 Ru4 P8 172.9(2) . . ?
N10 Ru4 P7 92.6(2) . . ?
N11 Ru4 P7 179.0(2) . . ?
N12 Ru4 P7 94.5(2) . . ?
P8 Ru4 P7 88.40(10) . . ?
N10 Ru4 Se4 177.8(2) . . ?
N11 Ru4 Se4 92.0(2) . . ?
N12 Ru4 Se4 97.7(2) . . ?
P8 Ru4 Se4 88.79(8) . . ?
P7 Ru4 Se4 88.50(8) . . ?
O27 S1 O25 114.3(11) . . ?
O27 S1 O26 124.4(11) . . ?
O25 S1 O26 101.5(11) . . ?
O27 S1 C65 116.2(16) . . ?
O25 S1 C65 94.6(15) . . ?
O26 S1 C65 100.9(16) . . ?
O29 S2 O30 123.9(9) . . ?
O29 S2 O28 111.4(10) . . ?
O30 S2 O28 104.9(10) . . ?
O29 S2 C66 109.1(13) . . ?
O30 S2 C66 103.7(13) . . ?
O28 S2 C66 101.4(13) . . ?
O32 S3 O31 124.3(10) . . ?
O32 S3 O33 111.3(12) . . ?
O31 S3 O33 100.8(12) . . ?
O32 S3 C67 108.1(14) . . ?
O31 S3 C67 110.1(14) . . ?
O33 S3 C67 99.2(14) . . ?
O35 S4 O34 123.3(14) . . ?
O35 S4 C68 109.7(10) . . ?
O34 S4 C68 107.5(11) . . ?
O35 S4 O36 105.9(13) . . ?
O34 S4 O36 110.3(13) . . ?
C68 S4 O36 97.0(11) . . ?
O37 S5 O39 132(2) . . ?
O37 S5 O38 106(2) . . ?
O39 S5 O38 109.8(19) . . ?
O37 S5 C69 98.1(19) . . ?
O39 S5 C69 100.8(19) . . ?
O38 S5 C69 107.3(18) . . ?
O40 S6 O41 137.7(16) . . ?
O40 S6 O42 88.7(14) . . ?
O41 S6 O42 101.8(15) . . ?
O40 S6 C70 123.5(17) . . ?
O41 S6 C70 93.6(15) . . ?
O42 S6 C70 104.7(15) . . ?
O43 S7 O45 128.9(16) . . ?
O43 S7 O44 102.3(13) . . ?
O45 S7 O44 109.7(16) . . ?
O43 S7 C71 103.0(10) . . ?
O45 S7 C71 106.3(13) . . ?
O44 S7 C71 104.2(12) . . ?
O46 S8 O47 119.5(12) . . ?
O46 S8 O48 113.6(11) . . ?
O47 S8 O48 113.4(13) . . ?
O46 S8 C72 101.6(12) . . ?
O47 S8 C72 105.2(12) . . ?
O48 S8 C72 100.3(13) . . ?
C1 Se1 Se2 92.5(3) . . ?
C1 Se1 Ru1 107.9(3) . . ?
Se2 Se1 Ru1 114.35(4) . . ?
C3 Se2 Se1 89.3(3) . . ?
C3 Se2 Ru2 114.7(3) . . ?
Se1 Se2 Ru2 104.99(4) . . ?
C33 Se3 Se4 93.3(3) . . ?
C33 Se3 Ru3 107.8(3) . . ?
Se4 Se3 Ru3 114.45(4) . . ?
C35 Se4 Se3 89.7(3) . . ?
C35 Se4 Ru4 113.5(3) . . ?
Se3 Se4 Ru4 106.20(4) . . ?

loop_
_geom_bond_atom_site_label_1
_geom_bond_atom_site_label_2
_geom_bond_distance
_geom_bond_site_symmetry_2
_geom_bond_publ_flag
C1 C2 1.517(14) . ?
C1 Se1 1.983(9) . ?
C2 C3 1.503(13) . ?
C3 C8 1.503(13) . ?
C3 C4 1.529(14) . ?
C3 Se2 2.036(8) . ?
C4 C5 1.543(15) . ?
C5 C6 1.514(16) . ?
C6 C7 1.507(17) . ?
C7 C8 1.517(15) . ?
C9 O1 1.467(17) . ?
C10 O2 1.429(14) . ?
C11 O3 1.501(12) . ?
C12 O4 1.301(18) . ?
C13 O5 1.424(15) . ?
C14 O6 1.23(3) . ?
C15 O7 1.422(17) . ?
C16 O8 1.239(18) . ?
C17 O9 1.349(17) . ?
C18 O10 1.436(15) . ?
C19 O11 1.392(14) . ?
C20 O12 1.332(16) . ?
C21 N1 1.118(13) . ?
C21 C22 1.439(18) . ?
C23 N2 1.134(14) . ?
C23 C24 1.512(17) . ?
C25 N3 1.119(11) . ?
C25 C26 1.438(14) . ?
C27 N4 1.111(12) . ?
C27 C28 1.479(15) . ?
C29 N5 1.127(13) . ?
C29 C30 1.461(16) . ?
C31 N6 1.137(12) . ?
C31 C32 1.441(15) . ?
C33 C34 1.550(16) . ?
C33 Se3 1.969(10) . ?
C34 C35 1.491(16) . ?
C35 C36 1.521(16) . ?
C35 C40 1.527(15) . ?
C35 Se4 2.031(11) . ?
C36 C37 1.27(2) . ?
C37 C38 1.59(2) . ?
C38 C39 1.53(2) . ?
C39 C40 1.249(19) . ?
C41 O13 1.380(14) . ?
C42 O14 1.504(15) . ?
C43 O15 1.485(12) . ?
C44 O16 1.448(14) . ?
C45 O17 1.42(3) . ?
C46 O18 1.200(18) . ?
C47 O19 1.443(16) . ?
C48 O20 1.405(15) . ?
C49 O21 1.427(14) . ?
C50 O22 1.418(14) . ?
C51 O23 1.392(15) . ?
C52 O24 1.386(17) . ?
C53 N7 1.118(13) . ?
C53 C54 1.435(16) . ?
C55 N8 1.123(12) . ?
C55 C56 1.436(16) . ?
C57 N9 1.104(12) . ?
C57 C58 1.501(15) . ?
C59 N10 1.135(12) . ?
C59 C60 1.425(15) . ?
C61 N11 1.138(13) . ?
C61 C62 1.441(16) . ?
C63 N12 1.095(12) . ?
C63 C64 1.451(16) . ?
C65 F1 0.76(6) . ?
C65 F3 1.27(5) . ?
C65 F2 1.68(5) . ?
C65 S1 2.16(5) . ?
C66 F4 1.22(4) . ?
C66 F5 1.21(4) . ?
C66 F6 1.19(4) . ?
C66 S2 1.99(3) . ?
C67 F8 1.04(4) . ?
C67 F7 1.30(4) . ?
C67 F9 1.30(4) . ?
C67 S3 1.86(4) . ?
C68 F11 1.31(2) . ?
C68 F10 1.27(3) . ?
C68 F12 1.48(4) . ?
C68 S4 1.556(14) . ?
C69 F14 1.22(4) . ?
C69 F13 1.31(4) . ?
C69 F15 1.31(4) . ?
C69 S5 1.70(4) . ?
C70 F17 0.94(5) . ?
C70 F16 1.10(5) . ?
C70 F18 1.54(4) . ?
C70 S6 2.10(4) . ?
C71 F21 1.113(13) . ?
C71 F19 1.090(12) . ?
C71 F20 1.491(14) . ?
C71 S7 1.756(13) . ?
C72 F23 1.16(3) . ?
C72 F24 1.25(4) . ?
C72 F22 1.31(3) . ?
C72 S8 1.79(3) . ?
F10 F12 1.96(4) . ?
F20 F21 1.340(9) . ?
N1 Ru1 2.090(9) . ?
N2 Ru1 2.084(8) . ?
N3 Ru1 2.123(8) . ?
N4 Ru2 2.033(8) . ?
N5 Ru2 2.124(9) . ?
N6 Ru2 2.108(8) . ?
N7 Ru3 2.087(8) . ?
N8 Ru3 2.129(8) . ?
N9 Ru3 2.117(8) . ?
N10 Ru4 2.056(8) . ?
N11 Ru4 2.114(8) . ?
N12 Ru4 2.140(8) . ?
O1 P1 1.561(8) . ?
O2 P1 1.590(8) . ?
O3 P1 1.559(7) . ?
O4 P2 1.577(11) . ?
O5 P2 1.553(9) . ?
O6 P2 1.578(9) . ?
O7 P3 1.537(9) . ?
O8 P3 1.544(10) . ?
O9 P3 1.570(10) . ?
O10 P4 1.581(8) . ?
O11 P4 1.555(8) . ?
O12 P4 1.585(8) . ?
O13 P5 1.580(8) . ?
O14 P5 1.538(8) . ?
O15 P5 1.562(8) . ?
O16 P6 1.531(9) . ?
O17 P6 1.569(9) . ?
O18 P6 1.581(10) . ?
O19 P7 1.587(8) . ?
O20 P7 1.573(8) . ?
O21 P7 1.574(8) . ?
O22 P8 1.570(8) . ?
O23 P8 1.556(8) . ?
O24 P8 1.556(9) . ?
O25 S1 1.368(14) . ?
O26 S1 1.370(19) . ?
O27 S1 1.326(17) . ?
O28 S2 1.454(17) . ?
O29 S2 1.399(15) . ?
O30 S2 1.406(14) . ?
O31 S3 1.405(17) . ?
O32 S3 1.391(17) . ?
O33 S3 1.50(2) . ?
O34 S4 1.374(18) . ?
O35 S4 1.33(2) . ?
O36 S4 1.56(2) . ?
O37 S5 1.23(3) . ?
O38 S5 1.29(2) . ?
O39 S5 1.33(3) . ?
O40 S6 1.30(2) . ?
O41 S6 1.36(2) . ?
O42 S6 1.44(2) . ?
O43 S7 1.38(2) . ?
O44 S7 1.45(2) . ?
O45 S7 1.33(3) . ?
O46 S8 1.376(17) . ?
O47 S8 1.407(18) . ?
O48 S8 1.45(2) . ?
P1 Ru1 2.255(3) . ?
P2 Ru1 2.234(3) . ?
P3 Ru2 2.253(3) . ?
P4 Ru2 2.240(3) . ?
P5 Ru3 2.256(3) . ?
P6 Ru3 2.243(3) . ?
P7 Ru4 2.259(3) . ?
P8 Ru4 2.237(3) . ?
Ru1 Se1 2.4712(13) . ?
Ru2 Se2 2.5028(12) . ?
Ru3 Se3 2.4765(13) . ?
Ru4 Se4 2.4946(13) . ?
Se1 Se2 2.4330(14) . ?
Se3 Se4 2.4242(14) . ?

loop_
_geom_torsion_atom_site_label_1
_geom_torsion_atom_site_label_2
_geom_torsion_atom_site_label_3
_geom_torsion_atom_site_label_4
_geom_torsion
_geom_torsion_site_symmetry_1
_geom_torsion_site_symmetry_2
_geom_torsion_site_symmetry_3
_geom_torsion_site_symmetry_4
_geom_torsion_publ_flag
Se1 C1 C2 C3 49.0(10) . . . . ?
C1 C2 C3 C8 54.6(11) . . . . ?
C1 C2 C3 C4 176.4(8) . . . . ?
C1 C2 C3 Se2 -61.2(9) . . . . ?
C2 C3 C4 C5 -169.1(9) . . . . ?
C8 C3 C4 C5 -44.8(11) . . . . ?
Se2 C3 C4 C5 73.0(10) . . . . ?
C3 C4 C5 C6 51.6(13) . . . . ?
C4 C5 C6 C7 -56.0(13) . . . . ?
C5 C6 C7 C8 58.8(13) . . . . ?
C6 C7 C8 C3 -56.5(13) . . . . ?
C2 C3 C8 C7 169.4(9) . . . . ?
C4 C3 C8 C7 46.8(11) . . . . ?
Se2 C3 C8 C7 -75.2(10) . . . . ?
Se3 C33 C34 C35 48.2(11) . . . . ?
C33 C34 C35 C36 179.2(9) . . . . ?
C33 C34 C35 C40 54.0(13) . . . . ?
C33 C34 C35 Se4 -61.2(10) . . . . ?
C34 C35 C36 C37 -144(2) . . . . ?
C40 C35 C36 C37 -17(2) . . . . ?
Se4 C35 C36 C37 100.6(19) . . . . ?
C35 C36 C37 C38 25(3) . . . . ?
C36 C37 C38 C39 -35(3) . . . . ?
C37 C38 C39 C40 43(3) . . . . ?
C38 C39 C40 C35 -41(3) . . . . ?
C34 C35 C40 C39 150.4(17) . . . . ?
C36 C35 C40 C39 25(2) . . . . ?
Se4 C35 C40 C39 -95.3(17) . . . . ?
F11 C68 F10 F12 119(2) . . . . ?
S4 C68 F10 F12 -111(2) . . . . ?
F11 C68 F12 F10 -105(2) . . . . ?
S4 C68 F12 F10 124.0(17) . . . . ?
F19 C71 F20 F21 -128.7(14) . . . . ?
S7 C71 F20 F21 108.0(9) . . . . ?
F19 C71 F21 F20 93.4(18) . . . . ?
S7 C71 F21 F20 -92.2(9) . . . . ?
C22 C21 N1 Ru1 -98(13) . . . . ?
C24 C23 N2 Ru1 -69(30) . . . . ?
C26 C25 N3 Ru1 -144(64) . . . . ?
C28 C27 N4 Ru2 142(33) . . . . ?
C30 C29 N5 Ru2 11(30) . . . . ?
C32 C31 N6 Ru2 -154(44) . . . . ?
C54 C53 N7 Ru3 154(27) . . . . ?
C56 C55 N8 Ru3 -40(42) . . . . ?
C58 C57 N9 Ru3 -133(19) . . . . ?
C60 C59 N10 Ru4 -124(27) . . . . ?
C62 C61 N11 Ru4 -7(53) . . . . ?
C64 C63 N12 Ru4 -135(32) . . . . ?
C9 O1 P1 O3 104.9(11) . . . . ?
C9 O1 P1 O2 -5.4(12) . . . . ?
C9 O1 P1 Ru1 -135.1(10) . . . . ?
C11 O3 P1 O1 -48.3(10) . . . . ?
C11 O3 P1 O2 57.6(10) . . . . ?
C11 O3 P1 Ru1 -172.8(8) . . . . ?
C10 O2 P1 O1 157.1(9) . . . . ?
C10 O2 P1 O3 47.5(9) . . . . ?
C10 O2 P1 Ru1 -75.7(9) . . . . ?
C13 O5 P2 O6 -72.5(14) . . . . ?
C13 O5 P2 O4 36.2(14) . . . . ?
C13 O5 P2 Ru1 162.7(12) . . . . ?
C14 O6 P2 O5 72(3) . . . . ?
C14 O6 P2 O4 -33(3) . . . . ?
C14 O6 P2 Ru1 -162(3) . . . . ?
C12 O4 P2 O5 -135(2) . . . . ?
C12 O4 P2 O6 -27(2) . . . . ?
C12 O4 P2 Ru1 99(2) . . . . ?
C16 O8 P3 O7 53(2) . . . . ?
C16 O8 P3 O9 163(2) . . . . ?
C16 O8 P3 Ru2 -72(2) . . . . ?
C15 O7 P3 O8 45.8(14) . . . . ?
C15 O7 P3 O9 -57.8(14) . . . . ?
C15 O7 P3 Ru2 178.0(12) . . . . ?
C17 O9 P3 O8 -11(2) . . . . ?
C17 O9 P3 O7 98(2) . . . . ?
C17 O9 P3 Ru2 -142(2) . . . . ?
C19 O11 P4 O10 -50.5(13) . . . . ?
C19 O11 P4 O12 58.5(13) . . . . ?
C19 O11 P4 Ru2 -177.4(11) . . . . ?
C18 O10 P4 O11 171.4(10) . . . . ?
C18 O10 P4 O12 58.9(11) . . . . ?
C18 O10 P4 Ru2 -63.6(10) . . . . ?
C20 O12 P4 O11 -64.7(15) . . . . ?
C20 O12 P4 O10 40.8(16) . . . . ?
C20 O12 P4 Ru2 168.3(14) . . . . ?
C42 O14 P5 O13 -4.0(11) . . . . ?
C42 O14 P5 O15 106.4(10) . . . . ?
C42 O14 P5 Ru3 -133.6(9) . . . . ?
C41 O13 P5 O14 158.0(9) . . . . ?
C41 O13 P5 O15 48.7(10) . . . . ?
C41 O13 P5 Ru3 -74.7(10) . . . . ?
C43 O15 P5 O14 -46.3(10) . . . . ?
C43 O15 P5 O13 59.6(10) . . . . ?
C43 O15 P5 Ru3 -170.8(9) . . . . ?
C44 O16 P6 O18 33.9(15) . . . . ?
C44 O16 P6 O17 -74.6(15) . . . . ?
C44 O16 P6 Ru3 160.8(13) . . . . ?
C46 O18 P6 O16 -143(2) . . . . ?
C46 O18 P6 O17 -34(2) . . . . ?
C46 O18 P6 Ru3 91(2) . . . . ?
C45 O17 P6 O16 72(3) . . . . ?
C45 O17 P6 O18 -35(3) . . . . ?
C45 O17 P6 Ru3 -162(3) . . . . ?
C49 O21 P7 O19 49.2(11) . . . . ?
C49 O21 P7 O20 -55.1(11) . . . . ?
C49 O21 P7 Ru4 -178.3(9) . . . . ?
C47 O19 P7 O21 57.8(11) . . . . ?
C47 O19 P7 O20 167.3(10) . . . . ?
C47 O19 P7 Ru4 -68.0(11) . . . . ?
C48 O20 P7 O21 91.5(14) . . . . ?
C48 O20 P7 O19 -16.4(14) . . . . ?
C48 O20 P7 Ru4 -146.9(13) . . . . ?
C52 O24 P8 O23 -54.6(16) . . . . ?
C52 O24 P8 O22 51.3(16) . . . . ?
C52 O24 P8 Ru4 179.0(14) . . . . ?
C51 O23 P8 O24 65.6(13) . . . . ?
C51 O23 P8 O22 -43.5(13) . . . . ?
C51 O23 P8 Ru4 -170.8(11) . . . . ?
C50 O22 P8 O24 53.5(11) . . . . ?
C50 O22 P8 O23 166.4(10) . . . . ?
C50 O22 P8 Ru4 -68.8(10) . . . . ?
C23 N2 Ru1 N1 -136(11) . . . . ?
C23 N2 Ru1 N3 141(11) . . . . ?
C23 N2 Ru1 P2 -45(11) . . . . ?
C23 N2 Ru1 P1 119(10) . . . . ?
C23 N2 Ru1 Se1 46(11) . . . . ?
C21 N1 Ru1 N2 -71(6) . . . . ?
C21 N1 Ru1 N3 18(6) . . . . ?
C21 N1 Ru1 P2 -163(6) . . . . ?
C21 N1 Ru1 P1 107(6) . . . . ?
C21 N1 Ru1 Se1 26(10) . . . . ?
C25 N3 Ru1 N2 99(10) . . . . ?
C25 N3 Ru1 N1 11(10) . . . . ?
C25 N3 Ru1 P2 7(12) . . . . ?
C25 N3 Ru1 P1 -82(10) . . . . ?
C25 N3 Ru1 Se1 -169(10) . . . . ?
O5 P2 Ru1 N2 98.5(5) . . . . ?
O6 P2 Ru1 N2 -21.6(5) . . . . ?
O4 P2 Ru1 N2 -143.7(6) . . . . ?
O5 P2 Ru1 N1 -173.9(5) . . . . ?
O6 P2 Ru1 N1 66.0(5) . . . . ?
O4 P2 Ru1 N1 -56.1(6) . . . . ?
O5 P2 Ru1 N3 -170(2) . . . . ?
O6 P2 Ru1 N3 70(2) . . . . ?
O4 P2 Ru1 N3 -52(2) . . . . ?
O5 P2 Ru1 P1 -81.0(4) . . . . ?
O6 P2 Ru1 P1 159.0(5) . . . . ?
O4 P2 Ru1 P1 36.9(5) . . . . ?
O5 P2 Ru1 Se1 5.7(4) . . . . ?
O6 P2 Ru1 Se1 -114.3(5) . . . . ?
O4 P2 Ru1 Se1 123.5(5) . . . . ?
O1 P1 Ru1 N2 -132(7) . . . . ?
O3 P1 Ru1 N2 -14(7) . . . . ?
O2 P1 Ru1 N2 108(7) . . . . ?
O1 P1 Ru1 N1 123.8(5) . . . . ?
O3 P1 Ru1 N1 -118.0(4) . . . . ?
O2 P1 Ru1 N1 4.1(4) . . . . ?
O1 P1 Ru1 N3 -153.3(5) . . . . ?
O3 P1 Ru1 N3 -35.0(4) . . . . ?
O2 P1 Ru1 N3 87.1(4) . . . . ?
O1 P1 Ru1 P2 32.5(4) . . . . ?
O3 P1 Ru1 P2 150.7(3) . . . . ?
O2 P1 Ru1 P2 -87.2(4) . . . . ?
O1 P1 Ru1 Se1 -58.5(4) . . . . ?
O3 P1 Ru1 Se1 59.8(3) . . . . ?
O2 P1 Ru1 Se1 -178.1(3) . . . . ?
C27 N4 Ru2 N6 149(9) . . . . ?
C27 N4 Ru2 N5 64(9) . . . . ?
C27 N4 Ru2 P4 -28(9) . . . . ?
C27 N4 Ru2 P3 -118(9) . . . . ?
C27 N4 Ru2 Se2 -30(13) . . . . ?
C31 N6 Ru2 N4 -10(5) . . . . ?
C31 N6 Ru2 N5 78(5) . . . . ?
C31 N6 Ru2 P4 15(7) . . . . ?
C31 N6 Ru2 P3 -101(5) . . . . ?
C31 N6 Ru2 Se2 170(5) . . . . ?
C29 N5 Ru2 N4 -167(19) . . . . ?
C29 N5 Ru2 N6 109(19) . . . . ?
C29 N5 Ru2 P4 -79(19) . . . . ?
C29 N5 Ru2 P3 136(17) . . . . ?
C29 N5 Ru2 Se2 11(19) . . . . ?
O11 P4 Ru2 N4 -167.8(5) . . . . ?
O10 P4 Ru2 N4 75.3(4) . . . . ?
O12 P4 Ru2 N4 -44.4(5) . . . . ?
O11 P4 Ru2 N6 167.0(17) . . . . ?
O10 P4 Ru2 N6 50.2(18) . . . . ?
O12 P4 Ru2 N6 -69.5(18) . . . . ?
O11 P4 Ru2 N5 104.9(5) . . . . ?
O10 P4 Ru2 N5 -12.0(4) . . . . ?
O12 P4 Ru2 N5 -131.7(5) . . . . ?
O11 P4 Ru2 P3 -76.6(4) . . . . ?
O10 P4 Ru2 P3 166.6(4) . . . . ?
O12 P4 Ru2 P3 46.9(4) . . . . ?
O11 P4 Ru2 Se2 12.0(4) . . . . ?
O10 P4 Ru2 Se2 -104.8(4) . . . . ?
O12 P4 Ru2 Se2 135.5(4) . . . . ?
O8 P3 Ru2 N4 28.9(7) . . . . ?
O7 P3 Ru2 N4 -94.1(5) . . . . ?
O9 P3 Ru2 N4 147.0(5) . . . . ?
O8 P3 Ru2 N6 113.4(7) . . . . ?
O7 P3 Ru2 N6 -9.6(5) . . . . ?
O9 P3 Ru2 N6 -128.5(5) . . . . ?
O8 P3 Ru2 N5 86(5) . . . . ?
O7 P3 Ru2 N5 -37(5) . . . . ?
O9 P3 Ru2 N5 -156(5) . . . . ?
O8 P3 Ru2 P4 -59.2(6) . . . . ?
O7 P3 Ru2 P4 177.8(4) . . . . ?
O9 P3 Ru2 P4 58.9(5) . . . . ?
O8 P3 Ru2 Se2 -148.2(6) . . . . ?
O7 P3 Ru2 Se2 88.8(4) . . . . ?
O9 P3 Ru2 Se2 -30.1(5) . . . . ?
C53 N7 Ru3 N9 3(4) . . . . ?
C53 N7 Ru3 N8 -86(5) . . . . ?
C53 N7 Ru3 P6 -177(5) . . . . ?
C53 N7 Ru3 P5 92(5) . . . . ?
C53 N7 Ru3 Se3 17(8) . . . . ?
C57 N9 Ru3 N7 38(11) . . . . ?
C57 N9 Ru3 N8 127(11) . . . . ?
C57 N9 Ru3 P6 40(12) . . . . ?
C57 N9 Ru3 P5 -55(11) . . . . ?
C57 N9 Ru3 Se3 -141(11) . . . . ?
C55 N8 Ru3 N7 -154(9) . . . . ?
C55 N8 Ru3 N9 123(9) . . . . ?
C55 N8 Ru3 P6 -63(9) . . . . ?
C55 N8 Ru3 P5 80(11) . . . . ?
C55 N8 Ru3 Se3 29(9) . . . . ?
O16 P6 Ru3 N7 -173.5(5) . . . . ?
O18 P6 Ru3 N7 -53.9(5) . . . . ?
O17 P6 Ru3 N7 66.3(5) . . . . ?
O16 P6 Ru3 N9 -175(2) . . . . ?
O18 P6 Ru3 N9 -55(2) . . . . ?
O17 P6 Ru3 N9 65(2) . . . . ?
O16 P6 Ru3 N8 98.0(5) . . . . ?
O18 P6 Ru3 N8 -142.5(5) . . . . ?
O17 P6 Ru3 N8 -22.2(5) . . . . ?
O16 P6 Ru3 P5 -80.6(4) . . . . ?
O18 P6 Ru3 P5 39.0(5) . . . . ?
O17 P6 Ru3 P5 159.2(5) . . . . ?
O16 P6 Ru3 Se3 5.8(4) . . . . ?
O18 P6 Ru3 Se3 125.4(5) . . . . ?
O17 P6 Ru3 Se3 -114.4(5) . . . . ?
O14 P5 Ru3 N7 121.2(5) . . . . ?
O13 P5 Ru3 N7 1.5(4) . . . . ?
O15 P5 Ru3 N7 -120.7(4) . . . . ?
O14 P5 Ru3 N9 -155.8(5) . . . . ?
O13 P5 Ru3 N9 84.5(4) . . . . ?
O15 P5 Ru3 N9 -37.7(4) . . . . ?
O14 P5 Ru3 N8 -112(6) . . . . ?
O13 P5 Ru3 N8 128(6) . . . . ?
O15 P5 Ru3 N8 6(6) . . . . ?
O14 P5 Ru3 P6 30.4(4) . . . . ?
O13 P5 Ru3 P6 -89.4(4) . . . . ?
O15 P5 Ru3 P6 148.4(3) . . . . ?
O14 P5 Ru3 Se3 -61.6(4) . . . . ?
O13 P5 Ru3 Se3 178.7(4) . . . . ?
O15 P5 Ru3 Se3 56.5(3) . . . . ?
C59 N10 Ru4 N11 47(16) . . . . ?
C59 N10 Ru4 N12 132(16) . . . . ?
C59 N10 Ru4 P8 -46(16) . . . . ?
C59 N10 Ru4 P7 -134(16) . . . . ?
C59 N10 Ru4 Se4 -13(21) . . . . ?
C61 N11 Ru4 N10 -157(12) . . . . ?
C61 N11 Ru4 N12 119(12) . . . . ?
C61 N11 Ru4 P8 -68(12) . . . . ?
C61 N11 Ru4 P7 142(12) . . . . ?
C61 N11 Ru4 Se4 21(12) . . . . ?
C63 N12 Ru4 N10 -39(14) . . . . ?
C63 N12 Ru4 N11 48(14) . . . . ?
C63 N12 Ru4 P8 -18(15) . . . . ?
C63 N12 Ru4 P7 -131(14) . . . . ?
C63 N12 Ru4 Se4 140(14) . . . . ?
O24 P8 Ru4 N10 -39.6(5) . . . . ?
O23 P8 Ru4 N10 -162.9(5) . . . . ?
O22 P8 Ru4 N10 79.9(4) . . . . ?
O24 P8 Ru4 N11 -126.5(5) . . . . ?
O23 P8 Ru4 N11 110.2(5) . . . . ?
O22 P8 Ru4 N11 -6.9(4) . . . . ?
O24 P8 Ru4 N12 -61(2) . . . . ?
O23 P8 Ru4 N12 175.7(19) . . . . ?
O22 P8 Ru4 N12 58(2) . . . . ?
O24 P8 Ru4 P7 53.0(5) . . . . ?
O23 P8 Ru4 P7 -70.3(4) . . . . ?
O22 P8 Ru4 P7 172.6(4) . . . . ?
O24 P8 Ru4 Se4 141.6(4) . . . . ?
O23 P8 Ru4 Se4 18.3(4) . . . . ?
O22 P8 Ru4 Se4 -98.9(4) . . . . ?
O21 P7 Ru4 N10 -89.0(4) . . . . ?
O19 P7 Ru4 N10 33.8(5) . . . . ?
O20 P7 Ru4 N10 151.9(4) . . . . ?
O21 P7 Ru4 N11 -28(13) . . . . ?
O19 P7 Ru4 N11 95(13) . . . . ?
O20 P7 Ru4 N11 -147(13) . . . . ?
O21 P7 Ru4 N12 -4.8(4) . . . . ?
O19 P7 Ru4 N12 118.0(5) . . . . ?
O20 P7 Ru4 N12 -123.9(4) . . . . ?
O21 P7 Ru4 P8 -178.3(4) . . . . ?
O19 P7 Ru4 P8 -55.5(4) . . . . ?
O20 P7 Ru4 P8 62.6(4) . . . . ?
O21 P7 Ru4 Se4 92.8(4) . . . . ?
O19 P7 Ru4 Se4 -144.3(4) . . . . ?
O20 P7 Ru4 Se4 -26.3(4) . . . . ?
F1 C65 S1 O27 -152(5) . . . . ?
F3 C65 S1 O27 27(3) . . . . ?
F2 C65 S1 O27 -54(2) . . . . ?
F1 C65 S1 O25 88(6) . . . . ?
F3 C65 S1 O25 -93(3) . . . . ?
F2 C65 S1 O25 -174.3(18) . . . . ?
F1 C65 S1 O26 -15(6) . . . . ?
F3 C65 S1 O26 165(3) . . . . ?
F2 C65 S1 O26 83(2) . . . . ?
F4 C66 S2 O29 -174(2) . . . . ?
F5 C66 S2 O29 -50(3) . . . . ?
F6 C66 S2 O29 67(3) . . . . ?
F4 C66 S2 O30 52(3) . . . . ?
F5 C66 S2 O30 177(2) . . . . ?
F6 C66 S2 O30 -67(3) . . . . ?
F4 C66 S2 O28 -56(3) . . . . ?
F5 C66 S2 O28 68(3) . . . . ?
F6 C66 S2 O28 -175(3) . . . . ?
F8 C67 S3 O32 -34(4) . . . . ?
F7 C67 S3 O32 174(2) . . . . ?
F9 C67 S3 O32 80(3) . . . . ?
F8 C67 S3 O31 -173(3) . . . . ?
F7 C67 S3 O31 35(3) . . . . ?
F9 C67 S3 O31 -58(3) . . . . ?
F8 C67 S3 O33 82(4) . . . . ?
F7 C67 S3 O33 -70(3) . . . . ?
F9 C67 S3 O33 -164(3) . . . . ?
F11 C68 S4 O35 72.2(18) . . . . ?
F10 C68 S4 O35 -53(2) . . . . ?
F12 C68 S4 O35 -154.9(19) . . . . ?
F11 C68 S4 O34 -64.3(18) . . . . ?
F10 C68 S4 O34 170.7(18) . . . . ?
F12 C68 S4 O34 69(2) . . . . ?
F11 C68 S4 O36 -178.1(17) . . . . ?
F10 C68 S4 O36 57(2) . . . . ?
F12 C68 S4 O36 -45(2) . . . . ?
F14 C69 S5 O37 69(4) . . . . ?
F13 C69 S5 O37 -71(3) . . . . ?
F15 C69 S5 O37 178(3) . . . . ?
F14 C69 S5 O39 -156(4) . . . . ?
F13 C69 S5 O39 64(3) . . . . ?
F15 C69 S5 O39 -47(4) . . . . ?
F14 C69 S5 O38 -41(4) . . . . ?
F13 C69 S5 O38 179(3) . . . . ?
F15 C69 S5 O38 68(3) . . . . ?
F17 C70 S6 O40 71(4) . . . . ?
F16 C70 S6 O40 -104(3) . . . . ?
F18 C70 S6 O40 -14(3) . . . . ?
F17 C70 S6 O41 -87(4) . . . . ?
F16 C70 S6 O41 97(3) . . . . ?
F18 C70 S6 O41 -172(2) . . . . ?
F17 C70 S6 O42 170(4) . . . . ?
F16 C70 S6 O42 -6(3) . . . . ?
F18 C70 S6 O42 85(2) . . . . ?
F21 C71 S7 O43 -86.6(14) . . . . ?
F19 C71 S7 O43 88.9(14) . . . . ?
F20 C71 S7 O43 -148.9(11) . . . . ?
F21 C71 S7 O45 135.8(15) . . . . ?
F19 C71 S7 O45 -48.7(17) . . . . ?
F20 C71 S7 O45 73.5(14) . . . . ?
F21 C71 S7 O44 19.9(16) . . . . ?
F19 C71 S7 O44 -164.6(14) . . . . ?
F20 C71 S7 O44 -42.4(13) . . . . ?
F23 C72 S8 O46 -51(3) . . . . ?
F24 C72 S8 O46 84(3) . . . . ?
F22 C72 S8 O46 -176.1(19) . . . . ?
F23 C72 S8 O47 -176(2) . . . . ?
F24 C72 S8 O47 -41(3) . . . . ?
F22 C72 S8 O47 59(2) . . . . ?
F23 C72 S8 O48 66(3) . . . . ?
F24 C72 S8 O48 -159(2) . . . . ?
F22 C72 S8 O48 -59(2) . . . . ?
C2 C1 Se1 Se2 -13.7(7) . . . . ?
C2 C1 Se1 Ru1 -130.3(6) . . . . ?
N2 Ru1 Se1 C1 107.3(4) . . . . ?
N1 Ru1 Se1 C1 10(6) . . . . ?
N3 Ru1 Se1 C1 18.4(4) . . . . ?
P2 Ru1 Se1 C1 -161.2(3) . . . . ?
P1 Ru1 Se1 C1 -70.6(3) . . . . ?
N2 Ru1 Se1 Se2 6.0(2) . . . . ?
N1 Ru1 Se1 Se2 -91(6) . . . . ?
N3 Ru1 Se1 Se2 -83.0(2) . . . . ?
P2 Ru1 Se1 Se2 97.50(9) . . . . ?
P1 Ru1 Se1 Se2 -171.96(8) . . . . ?
C2 C3 Se2 Se1 38.7(6) . . . . ?
C8 C3 Se2 Se1 -81.6(7) . . . . ?
C4 C3 Se2 Se1 159.3(7) . . . . ?
C2 C3 Se2 Ru2 -67.4(7) . . . . ?
C8 C3 Se2 Ru2 172.2(6) . . . . ?
C4 C3 Se2 Ru2 53.1(7) . . . . ?
C1 Se1 Se2 C3 -13.0(4) . . . . ?
Ru1 Se1 Se2 C3 97.9(3) . . . . ?
C1 Se1 Se2 Ru2 102.4(3) . . . . ?
Ru1 Se1 Se2 Ru2 -146.70(4) . . . . ?
N4 Ru2 Se2 C3 -175(48) . . . . ?
N6 Ru2 Se2 C3 6.2(4) . . . . ?
N5 Ru2 Se2 C3 90.5(4) . . . . ?
P4 Ru2 Se2 C3 -177.3(3) . . . . ?
P3 Ru2 Se2 C3 -87.5(3) . . . . ?
N4 Ru2 Se2 Se1 89(5) . . . . ?
N6 Ru2 Se2 Se1 -90.1(2) . . . . ?
N5 Ru2 Se2 Se1 -5.8(2) . . . . ?
P4 Ru2 Se2 Se1 86.43(8) . . . . ?
P3 Ru2 Se2 Se1 176.29(9) . . . . ?
C34 C33 Se3 Se4 -12.0(7) . . . . ?
C34 C33 Se3 Ru3 -129.0(7) . . . . ?
N7 Ru3 Se3 C33 3(5) . . . . ?
N9 Ru3 Se3 C33 17.7(4) . . . . ?
N8 Ru3 Se3 C33 106.2(4) . . . . ?
P6 Ru3 Se3 C33 -162.4(4) . . . . ?
P5 Ru3 Se3 C33 -71.9(4) . . . . ?
N7 Ru3 Se3 Se4 -99(5) . . . . ?
N9 Ru3 Se3 Se4 -84.6(2) . . . . ?
N8 Ru3 Se3 Se4 3.9(2) . . . . ?
P6 Ru3 Se3 Se4 95.32(9) . . . . ?
P5 Ru3 Se3 Se4 -174.22(8) . . . . ?
C34 C35 Se4 Se3 39.1(7) . . . . ?
C36 C35 Se4 Se3 158.5(8) . . . . ?
C40 C35 Se4 Se3 -81.5(8) . . . . ?
C34 C35 Se4 Ru4 -68.5(8) . . . . ?
C36 C35 Se4 Ru4 51.0(9) . . . . ?
C40 C35 Se4 Ru4 171.0(7) . . . . ?
C33 Se3 Se4 C35 -14.0(4) . . . . ?
Ru3 Se3 Se4 C35 97.3(3) . . . . ?
C33 Se3 Se4 Ru4 100.5(3) . . . . ?
Ru3 Se3 Se4 Ru4 -148.21(4) . . . . ?
N10 Ru4 Se4 C35 152(6) . . . . ?
N11 Ru4 Se4 C35 92.8(4) . . . . ?
N12 Ru4 Se4 C35 8.0(4) . . . . ?
P8 Ru4 Se4 C35 -174.7(4) . . . . ?
P7 Ru4 Se4 C35 -86.3(4) . . . . ?
N10 Ru4 Se4 Se3 55(6) . . . . ?
N11 Ru4 Se4 Se3 -4.1(2) . . . . ?
N12 Ru4 Se4 Se3 -88.9(2) . . . . ?
P8 Ru4 Se4 Se3 88.38(9) . . . . ?
P7 Ru4 Se4 Se3 176.81(8) . . . . ?
